data_4324245
loop_
_publ_author_name
'Zhong Sun'
'Hui Wang'
'Hong-Ge-Er Tong'
'Shao-Fan Sun'

_publ_contact_author
;
    Zhong Sun
    College of Chemistry and Chemical Engineering
    Inner Mongolia University
    235 West University Road
    Hohhot 010021
    P. R. China
;
_publ_contact_author_email cesz2008@126.com
_publ_contact_author_fax +86-471-4992981
_publ_contact_author_phone +86-471-4990061-60318
_publ_section_title
;
 A Giant Polyaluminum Species S-Al32 and Two Aluminum Polyoxocations
 Involving Coordination by Sulfate Ions S-Al32 and S-K-Al13
;
_journal_name_full 'Inorganic Chemistry'
_journal_page_first 559
_journal_page_last 564
_journal_paper_doi 10.1021/ic101875r
_journal_volume 50
_journal_year 2011
_chemical_formula_sum 'Al13 Cl15 H98 O61'
_chemical_formula_weight 1957.27
_space_group_IT_number 14
_symmetry_cell_setting monoclinic
_symmetry_space_group_name_Hall '-P 2ybc'
_symmetry_space_group_name_H-M 'P 1 21/c 1'
_atom_sites_solution_hydrogens geom
_atom_sites_solution_primary direct
_atom_sites_solution_secondary difmap
_audit_creation_method SHELXL-97
_cell_angle_alpha 90.00
_cell_angle_beta 90.407(2)
_cell_angle_gamma 90.00
_cell_formula_units_Z 4
_cell_length_a 13.9123(15)
_cell_length_b 23.529(3)
_cell_length_c 22.395(2)
_cell_measurement_reflns_used 6002
_cell_measurement_temperature 294(2)
_cell_measurement_theta_max 26.33
_cell_measurement_theta_min 2.33
_cell_volume 7330.7(14)
_computing_cell_refinement 'Bruker SMART'
_computing_data_collection 'Bruker SMART'
_computing_data_reduction 'Bruker SAINT'
_computing_molecular_graphics 'Bruker SHELXTL'
_computing_publication_material 'Bruker SHELXTL'
_computing_structure_refinement 'SHELXL-97 (Sheldrick, 1997)'
_computing_structure_solution 'SHELXS-97 (Sheldrick, 1990)'
_diffrn_ambient_temperature 294(2)
_diffrn_measured_fraction_theta_full 0.995
_diffrn_measured_fraction_theta_max 0.995
_diffrn_measurement_device_type 'CCD area detector'
_diffrn_measurement_method 'phi and omega scans'
_diffrn_radiation_monochromator graphite
_diffrn_radiation_source 'fine-focus sealed tube'
_diffrn_radiation_type MoK\a
_diffrn_radiation_wavelength 0.71073
_diffrn_reflns_av_R_equivalents 0.0395
_diffrn_reflns_av_sigmaI/netI 0.0505
_diffrn_reflns_limit_h_max 17
_diffrn_reflns_limit_h_min -7
_diffrn_reflns_limit_k_max 29
_diffrn_reflns_limit_k_min -28
_diffrn_reflns_limit_l_max 27
_diffrn_reflns_limit_l_min -27
_diffrn_reflns_number 41235
_diffrn_reflns_theta_full 26.40
_diffrn_reflns_theta_max 26.40
_diffrn_reflns_theta_min 1.26
_exptl_absorpt_coefficient_mu 0.829
_exptl_absorpt_correction_T_max 1.000000
_exptl_absorpt_correction_T_min 0.7080427
_exptl_absorpt_correction_type multi-scan
_exptl_absorpt_process_details SADABS
_exptl_crystal_density_diffrn 1.773
_exptl_crystal_density_meas ?
_exptl_crystal_F_000 4040
_exptl_crystal_size_max 0.38
_exptl_crystal_size_mid 0.22
_exptl_crystal_size_min 0.20
_refine_diff_density_max 0.820
_refine_diff_density_min -0.659
_refine_diff_density_rms 0.115
_refine_ls_extinction_method none
_refine_ls_goodness_of_fit_ref 1.050
_refine_ls_matrix_type full
_refine_ls_number_parameters 810
_refine_ls_number_reflns 14966
_refine_ls_number_restraints 0
_refine_ls_restrained_S_all 1.050
_refine_ls_R_factor_all 0.0786
_refine_ls_R_factor_gt 0.0506
_refine_ls_shift/su_max 0.001
_refine_ls_shift/su_mean 0.000
_refine_ls_structure_factor_coef Fsqd
_refine_ls_weighting_details 'calc w=1/[\s^2^(Fo^2^)+(0.0871P)^2^+12.2771P] where P=(Fo^2^+2Fc^2^)/3'
_refine_ls_weighting_scheme calc
_refine_ls_wR_factor_gt 0.1453
_refine_ls_wR_factor_ref 0.1654
_reflns_number_gt 10553
_reflns_number_total 14966
_reflns_threshold_expression >2sigma(I)
_cod_data_source_file ic101875r_si_002.cif
_cod_data_source_block tortoise-like_Al13
_cod_depositor_comments
;
The following automatic conversions were performed:

'_exptl_crystal_density_meas' value 'none' was changed to '?' - the
value is perceived as not measured.

Automatic conversion script
Id: cif_fix_values 3008 2015-01-20 13:52:24Z robertas 
;
_cod_original_formula_sum 'H98 Al13 Cl15 O61'
_cod_database_code 4324245

loop_
_symmetry_equiv_pos_as_xyz
'x, y, z'
'-x, y+1/2, -z+1/2'
'-x, -y, -z'
'x, -y-1/2, z-1/2'

loop_
_atom_site_label
_atom_site_type_symbol
_atom_site_fract_x
_atom_site_fract_y
_atom_site_fract_z
_atom_site_U_iso_or_equiv
_atom_site_adp_type
_atom_site_occupancy
_atom_site_symmetry_multiplicity
_atom_site_calc_flag
_atom_site_refinement_flags
_atom_site_disorder_assembly
_atom_site_disorder_group
Al1 Al 0 0 0 0.0145(3) Uani 1 2 d S . .
Al2 Al -0.12261(8) 0.02485(5) 0.10554(5) 0.0159(2) Uani 1 1 d . . .
Al3 Al 0.02154(8) -0.11972(5) -0.04285(5) 0.0158(2) Uani 1 1 d . . .
Al4 Al 0.10218(8) 0.09388(5) -0.06188(5) 0.0156(2) Uani 1 1 d . . .
Al5 Al 0.31289(9) 0.06364(5) -0.13018(6) 0.0203(3) Uani 1 1 d . . .
Al6 Al 0.00549(9) -0.22372(5) 0.06306(6) 0.0207(3) Uani 1 1 d . . .
Al7 Al -0.05260(9) 0.13630(6) 0.19334(6) 0.0225(3) Uani 1 1 d . . .
O1 O 0.00809(18) 0.04071(11) 0.07257(11) 0.0146(5) Uani 1 1 d . . .
O2 O 0.12559(19) 0.01700(11) -0.02705(11) 0.0148(5) Uani 1 1 d . . .
O3 O 0.02857(19) -0.07273(11) 0.03111(12) 0.0152(6) Uani 1 1 d . . .
O4 O -0.0819(2) -0.04695(11) 0.12707(12) 0.0181(6) Uani 1 1 d . . .
O5 O 0.10421(19) 0.12556(11) 0.01388(12) 0.0179(6) Uani 1 1 d . . .
O6 O 0.14289(19) -0.09278(11) -0.06419(12) 0.0184(6) Uani 1 1 d . . .
O7 O -0.0920(2) 0.06239(12) 0.17553(13) 0.0232(6) Uani 1 1 d . . .
O8 O -0.0012(2) 0.14953(12) 0.11832(12) 0.0204(6) Uani 1 1 d . . .
O9 O 0.2297(2) 0.10483(12) -0.08138(13) 0.0217(6) Uani 1 1 d . . .
O10 O 0.2489(2) -0.00501(12) -0.12073(13) 0.0197(6) Uani 1 1 d . . .
O11 O 0.0561(2) -0.18542(12) -0.00221(13) 0.0210(6) Uani 1 1 d . . .
O12 O -0.0508(2) -0.15921(12) 0.09579(13) 0.0207(6) Uani 1 1 d . . .
O13 O -0.1039(3) 0.12605(17) 0.27332(15) 0.0437(9) Uani 1 1 d . . .
O14 O -0.0170(3) 0.21236(15) 0.21778(16) 0.0408(9) Uani 1 1 d . . .
O15 O 0.3867(2) 0.13244(13) -0.14149(16) 0.0325(8) Uani 1 1 d . . .
O16 O 0.4058(2) 0.02868(13) -0.18223(14) 0.0300(7) Uani 1 1 d . . .
O17 O 0.0590(2) -0.29481(13) 0.03769(15) 0.0311(7) Uani 1 1 d . . .
O18 O -0.0410(2) -0.26471(13) 0.13282(14) 0.0292(7) Uani 1 1 d . . .
O19 O 0.0688(2) 0.11264(15) 0.22393(14) 0.0341(8) Uani 1 1 d . . .
O20 O -0.1744(2) 0.16938(14) 0.17434(16) 0.0346(8) Uani 1 1 d . . .
O21 O 0.3971(2) 0.04362(13) -0.06541(14) 0.0276(7) Uani 1 1 d . . .
O22 O 0.2428(2) 0.08314(14) -0.20265(14) 0.0305(7) Uani 1 1 d . . .
O23 O 0.1248(2) -0.21234(13) 0.10568(15) 0.0304(7) Uani 1 1 d . . .
O24 O -0.1072(2) -0.24851(13) 0.02132(14) 0.0285(7) Uani 1 1 d . . .
Al8 Al 0.5 0.5 0 0.0153(3) Uani 1 2 d S . .
Al9 Al 0.60690(8) 0.40351(5) 0.05486(5) 0.0163(2) Uani 1 1 d . . .
Al10 Al 0.52790(9) 0.61810(5) 0.04733(5) 0.0161(2) Uani 1 1 d . . .
Al11 Al 0.36553(8) 0.47927(5) -0.10284(5) 0.0163(2) Uani 1 1 d . . .
Al12 Al 0.17138(9) 0.56887(5) -0.11237(6) 0.0206(3) Uani 1 1 d . . .
Al13 Al 0.56864(9) 0.62792(5) 0.19765(5) 0.0200(3) Uani 1 1 d . . .
Al14 Al 0.49579(9) 0.27501(5) 0.05478(6) 0.0198(3) Uani 1 1 d . . .
O25 O 0.47159(19) 0.42637(11) 0.02944(12) 0.0152(6) Uani 1 1 d . . .
O26 O 0.37284(19) 0.51830(11) -0.02258(12) 0.0160(6) Uani 1 1 d . . .
O27 O 0.50015(19) 0.53762(11) 0.07425(12) 0.0154(5) Uani 1 1 d . . .
O28 O 0.5964(2) 0.44765(11) 0.12303(12) 0.0183(6) Uani 1 1 d . . .
O29 O 0.34858(19) 0.40907(11) -0.06485(12) 0.0184(6) Uani 1 1 d . . .
O30 O 0.4008(2) 0.62441(12) 0.02177(12) 0.0194(6) Uani 1 1 d . . .
O31 O 0.5580(2) 0.33800(12) 0.08791(13) 0.0217(6) Uani 1 1 d . . .
O32 O 0.4410(2) 0.31457(11) -0.00929(12) 0.0196(6) Uani 1 1 d . . .
O33 O 0.2374(2) 0.49964(12) -0.11153(13) 0.0207(6) Uani 1 1 d . . .
O34 O 0.2613(2) 0.60605(12) -0.06404(13) 0.0216(6) Uani 1 1 d . . .
O35 O 0.5135(2) 0.64399(12) 0.12367(12) 0.0213(6) Uani 1 1 d . . .
O36 O 0.6117(2) 0.55605(12) 0.17539(12) 0.0199(6) Uani 1 1 d . . .
O37 O 0.5425(2) 0.23215(13) 0.12308(14) 0.0288(7) Uani 1 1 d . . .
O38 O 0.4391(2) 0.20485(13) 0.02869(15) 0.0297(7) Uani 1 1 d . . .
O39 O 0.0745(2) 0.53800(14) -0.16557(15) 0.0317(7) Uani 1 1 d . . .
O40 O 0.0937(2) 0.63692(13) -0.10946(16) 0.0326(8) Uani 1 1 d . . .
O41 O 0.5255(2) 0.70197(13) 0.22406(14) 0.0300(7) Uani 1 1 d . . .
O42 O 0.6172(2) 0.61594(14) 0.27724(14) 0.0305(7) Uani 1 1 d . . .
O43 O 0.3799(2) 0.28699(13) 0.09884(14) 0.0276(7) Uani 1 1 d . . .
O44 O 0.6055(2) 0.25122(13) 0.01096(14) 0.0292(7) Uani 1 1 d . . .
O45 O 0.0946(2) 0.54138(14) -0.04678(14) 0.0291(7) Uani 1 1 d . . .
O46 O 0.2291(2) 0.59664(13) -0.18301(14) 0.0276(7) Uani 1 1 d . . .
O47 O 0.4503(2) 0.59700(14) 0.22800(14) 0.0299(7) Uani 1 1 d . . .
O48 O 0.6901(2) 0.66323(13) 0.18059(14) 0.0278(7) Uani 1 1 d . . .
O49 O 0.2089(3) 0.51346(17) 0.04427(16) 0.0441(9) Uani 1 1 d . . .
O50 O 0.5328(3) 0.12004(16) -0.03036(18) 0.0442(9) Uani 1 1 d . . .
O51 O 0.5756(3) 0.12300(18) -0.1553(2) 0.0558(11) Uani 1 1 d . . .
O52 O 0.1627(2) 0.04612(16) 0.15031(16) 0.0379(8) Uani 1 1 d . . .
O53 O 0.3660(3) 0.27803(16) 0.21953(17) 0.0429(9) Uani 1 1 d . . .
O54 O 0.1400(3) -0.28223(18) 0.72991(19) 0.0526(10) Uani 1 1 d . . .
O55 O -0.0832(3) 0.65029(17) -0.15143(17) 0.0430(9) Uani 1 1 d . . .
O56 O 0.4616(3) 0.04537(15) 0.14113(16) 0.0387(8) Uani 1 1 d . . .
O57 O 0.8213(3) 0.39999(15) 0.39581(17) 0.0421(9) Uani 1 1 d . . .
O58 O -0.1213(3) 0.75667(16) -0.09786(16) 0.0413(9) Uani 1 1 d . . .
O59 O 0.0446(3) 0.10909(15) 0.49502(17) 0.0412(9) Uani 1 1 d . . .
O60 O 0.7022(3) 0.17287(19) 0.2748(2) 0.0643(13) Uani 1 1 d . . .
O61 O 0.6364(3) 0.01688(18) 0.33981(17) 0.0471(10) Uani 1 1 d . . .
Cl1a Cl 0.63620(10) 0.11740(6) 0.10047(10) 0.0439(7) Uani 0.875(6) 1 d P A 1
Cl1b Cl 0.6342(8) 0.1192(4) 0.1427(6) 0.037(4) Uiso 0.125(6) 1 d P A 2
Cl2 Cl 0.24709(10) 0.38660(7) 0.06275(7) 0.0497(4) Uani 1 1 d . . .
Cl3 Cl 0.14370(10) 0.49868(6) 0.20034(7) 0.0458(3) Uani 1 1 d . . .
Cl4 Cl 0.27896(9) 0.15239(6) 0.10468(6) 0.0445(3) Uani 1 1 d . . .
Cl5 Cl 0.68767(9) 0.01028(6) -0.04435(6) 0.0415(3) Uani 1 1 d . . .
Cl6 Cl 0.04566(13) -0.39859(7) 0.71953(7) 0.0597(5) Uani 1 1 d . . .
Cl7 Cl 0.34671(11) -0.29660(6) 0.78153(6) 0.0450(3) Uani 1 1 d . . .
Cl8 Cl 0.79851(8) 0.25572(5) 0.07580(6) 0.0364(3) Uani 1 1 d . . .
Cl9 Cl 0.11147(9) 0.10927(5) 0.35950(5) 0.0359(3) Uani 1 1 d . . .
Cl10 Cl 0.15688(11) 0.28859(7) 0.26751(7) 0.0540(4) Uani 1 1 d . . .
Cl11 Cl 0.60581(12) 0.24712(6) -0.12372(6) 0.0494(4) Uani 1 1 d . . .
Cl12 Cl 0.21201(11) 0.63409(7) 0.09651(8) 0.0571(4) Uani 1 1 d . . .
Cl13 Cl 0.43799(13) 0.40188(7) 0.20493(7) 0.0569(4) Uani 1 1 d . . .
Cl14 Cl 0.29755(8) 0.25972(5) 0.41209(6) 0.0325(3) Uani 1 1 d . . .
Cl15 Cl 0.31116(11) -0.02517(6) 0.22192(6) 0.0432(3) Uani 1 1 d . . .

loop_
_atom_site_aniso_label
_atom_site_aniso_U_11
_atom_site_aniso_U_22
_atom_site_aniso_U_33
_atom_site_aniso_U_23
_atom_site_aniso_U_13
_atom_site_aniso_U_12
Al1 0.0156(8) 0.0141(8) 0.0137(8) 0.0001(6) 0.0027(6) -0.0002(6)
Al2 0.0163(6) 0.0159(6) 0.0154(6) 0.0003(5) 0.0019(5) 0.0003(5)
Al3 0.0170(6) 0.0146(6) 0.0158(6) -0.0004(5) 0.0019(5) -0.0008(5)
Al4 0.0171(6) 0.0141(6) 0.0154(6) -0.0006(5) 0.0022(5) -0.0013(5)
Al5 0.0198(6) 0.0195(6) 0.0217(6) -0.0014(5) 0.0053(5) 0.0003(5)
Al6 0.0220(6) 0.0173(6) 0.0229(7) -0.0023(5) 0.0016(5) -0.0015(5)
Al7 0.0244(7) 0.0247(7) 0.0186(6) 0.0056(5) 0.0038(5) 0.0039(5)
Al8 0.0159(8) 0.0142(8) 0.0158(8) 0.0004(6) -0.0004(6) -0.0002(6)
Al9 0.0167(6) 0.0155(6) 0.0168(6) 0.0008(5) -0.0005(5) 0.0006(5)
Al10 0.0170(6) 0.0152(6) 0.0160(6) 0.0010(5) -0.0004(5) 0.0004(5)
Al11 0.0166(6) 0.0158(6) 0.0165(6) 0.0018(5) -0.0002(5) -0.0001(5)
Al12 0.0176(6) 0.0209(6) 0.0233(6) -0.0002(5) -0.0022(5) -0.0002(5)
Al13 0.0228(6) 0.0199(6) 0.0172(6) 0.0026(5) 0.0003(5) 0.0007(5)
Al14 0.0215(6) 0.0155(6) 0.0224(6) -0.0014(5) -0.0001(5) 0.0005(5)
O1 0.0150(13) 0.0150(13) 0.0138(13) 0.0010(11) 0.0000(10) -0.0011(11)
O2 0.0153(13) 0.0146(13) 0.0144(13) -0.0011(11) 0.0017(11) -0.0014(11)
O3 0.0185(14) 0.0121(13) 0.0150(13) -0.0001(10) 0.0014(11) -0.0009(11)
O4 0.0211(14) 0.0177(14) 0.0154(14) 0.0009(11) 0.0004(11) -0.0009(11)
O5 0.0167(14) 0.0191(14) 0.0181(14) 0.0022(11) 0.0024(11) 0.0004(11)
O6 0.0168(14) 0.0168(14) 0.0217(15) 0.0010(11) 0.0020(11) -0.0005(11)
O7 0.0304(16) 0.0220(15) 0.0172(14) 0.0035(12) 0.0042(12) 0.0055(13)
O8 0.0230(15) 0.0218(15) 0.0165(14) 0.0029(12) 0.0019(12) 0.0011(12)
O9 0.0182(14) 0.0214(15) 0.0255(16) 0.0029(12) 0.0064(12) 0.0022(12)
O10 0.0168(14) 0.0178(14) 0.0245(15) -0.0019(12) 0.0057(12) -0.0004(11)
O11 0.0225(15) 0.0191(14) 0.0215(15) -0.0046(12) 0.0027(12) -0.0017(12)
O12 0.0237(15) 0.0176(14) 0.0207(15) -0.0033(12) 0.0034(12) -0.0044(12)
O13 0.047(2) 0.060(2) 0.0246(18) 0.0136(17) 0.0125(16) 0.0189(19)
O14 0.039(2) 0.037(2) 0.046(2) 0.0241(17) 0.0107(17) 0.0117(16)
O15 0.0294(17) 0.0243(17) 0.044(2) -0.0019(15) 0.0111(15) 0.0068(14)
O16 0.0283(17) 0.0288(17) 0.0332(18) 0.0017(14) 0.0152(14) -0.0008(14)
O17 0.0335(18) 0.0200(16) 0.0398(19) -0.0020(14) 0.0065(15) -0.0049(13)
O18 0.0332(18) 0.0264(17) 0.0279(17) -0.0078(13) 0.0049(14) 0.0014(14)
O19 0.0356(19) 0.046(2) 0.0212(16) 0.0019(15) -0.0064(14) -0.0046(16)
O20 0.0269(17) 0.0322(18) 0.045(2) 0.0108(15) 0.0086(15) -0.0004(14)
O21 0.0223(16) 0.0307(17) 0.0298(17) -0.0018(14) -0.0020(13) -0.0005(13)
O22 0.0307(18) 0.0350(18) 0.0258(17) -0.0054(14) 0.0003(14) -0.0014(14)
O23 0.0259(17) 0.0298(17) 0.0354(18) -0.0041(14) -0.0043(14) -0.0011(14)
O24 0.0267(16) 0.0273(17) 0.0315(18) 0.0017(14) -0.0005(14) 0.0038(13)
O25 0.0164(14) 0.0143(13) 0.0150(13) 0.0003(11) 0.0003(11) 0.0018(11)
O26 0.0141(13) 0.0184(14) 0.0156(13) 0.0026(11) -0.0005(11) 0.0001(11)
O27 0.0166(13) 0.0153(13) 0.0142(13) 0.0012(11) -0.0001(11) 0.0017(11)
O28 0.0202(14) 0.0168(14) 0.0178(14) 0.0021(11) 0.0012(11) 0.0013(11)
O29 0.0174(14) 0.0161(14) 0.0218(15) 0.0000(11) -0.0006(11) 0.0008(11)
O30 0.0184(14) 0.0222(15) 0.0177(14) 0.0021(12) -0.0008(11) 0.0015(12)
O31 0.0257(16) 0.0195(15) 0.0199(15) -0.0007(12) -0.0016(12) 0.0036(12)
O32 0.0216(15) 0.0169(14) 0.0202(15) -0.0026(11) -0.0039(12) 0.0003(11)
O33 0.0171(14) 0.0187(14) 0.0262(16) 0.0012(12) -0.0031(12) -0.0010(11)
O34 0.0158(14) 0.0229(15) 0.0262(16) 0.0050(12) -0.0029(12) -0.0016(12)
O35 0.0247(15) 0.0230(15) 0.0161(14) 0.0040(12) -0.0005(12) -0.0009(12)
O36 0.0254(15) 0.0173(14) 0.0171(14) 0.0041(11) -0.0004(12) -0.0011(12)
O37 0.0311(17) 0.0272(17) 0.0281(17) -0.0056(13) -0.0020(14) -0.0025(14)
O38 0.0335(18) 0.0193(15) 0.0361(18) 0.0011(13) -0.0016(14) 0.0065(13)
O39 0.0275(17) 0.0331(18) 0.0344(18) -0.0001(15) -0.0110(14) 0.0027(14)
O40 0.0279(17) 0.0252(17) 0.045(2) 0.0018(15) -0.0055(15) -0.0036(14)
O41 0.0337(18) 0.0257(16) 0.0305(17) 0.0089(14) -0.0020(14) -0.0034(14)
O42 0.0373(19) 0.0325(18) 0.0215(16) 0.0024(13) -0.0048(14) 0.0038(15)
O43 0.0258(16) 0.0275(17) 0.0296(17) -0.0046(13) 0.0058(13) 0.0002(13)
O44 0.0276(17) 0.0285(17) 0.0316(18) -0.0014(14) 0.0035(14) -0.0045(14)
O45 0.0244(16) 0.0327(17) 0.0303(17) -0.0024(14) 0.0042(13) -0.0013(14)
O46 0.0262(16) 0.0309(17) 0.0256(16) -0.0058(13) -0.0010(13) 0.0042(13)
O47 0.0266(17) 0.0355(18) 0.0276(17) 0.0021(14) 0.0078(13) 0.0048(14)
O48 0.0265(17) 0.0259(16) 0.0311(17) 0.0012(13) -0.0012(14) 0.0058(13)
Cl1a 0.0289(8) 0.0260(8) 0.0770(18) -0.0039(7) 0.0037(7) -0.0070(6)
Cl2 0.0405(7) 0.0561(9) 0.0527(9) 0.0179(7) 0.0149(6) 0.0166(6)
Cl3 0.0442(8) 0.0468(8) 0.0466(8) 0.0001(6) 0.0065(6) -0.0027(6)
Cl4 0.0336(7) 0.0492(8) 0.0505(8) -0.0168(6) -0.0091(6) 0.0095(6)
Cl5 0.0326(6) 0.0580(8) 0.0338(7) -0.0117(6) -0.0016(5) 0.0026(6)
Cl6 0.0702(10) 0.0707(10) 0.0379(8) 0.0101(7) -0.0259(7) -0.0290(8)
Cl7 0.0548(8) 0.0435(7) 0.0365(7) 0.0015(6) -0.0018(6) -0.0108(6)
Cl8 0.0279(6) 0.0340(6) 0.0472(7) -0.0056(5) 0.0014(5) 0.0051(5)
Cl9 0.0407(7) 0.0345(6) 0.0325(6) 0.0001(5) -0.0006(5) 0.0119(5)
Cl10 0.0445(8) 0.0716(10) 0.0458(8) -0.0162(7) -0.0029(6) 0.0077(7)
Cl11 0.0708(10) 0.0416(7) 0.0359(7) -0.0041(6) 0.0010(7) 0.0179(7)
Cl12 0.0371(8) 0.0555(9) 0.0787(11) -0.0148(8) 0.0097(7) -0.0100(7)
Cl13 0.0729(11) 0.0478(8) 0.0505(9) 0.0093(7) 0.0286(8) 0.0154(8)
Cl14 0.0279(6) 0.0302(6) 0.0394(7) 0.0018(5) 0.0007(5) 0.0053(5)
Cl15 0.0572(8) 0.0395(7) 0.0328(7) -0.0026(5) 0.0031(6) 0.0001(6)
O49 0.039(2) 0.059(2) 0.035(2) -0.0096(18) 0.0013(16) -0.0041(18)
O50 0.037(2) 0.040(2) 0.056(2) 0.0112(18) -0.0031(18) 0.0029(17)
O51 0.039(2) 0.051(2) 0.077(3) 0.009(2) 0.016(2) 0.0025(19)
O52 0.0290(18) 0.047(2) 0.037(2) 0.0015(16) 0.0000(15) -0.0041(16)
O53 0.048(2) 0.043(2) 0.038(2) 0.0113(17) -0.0004(17) 0.0024(18)
O54 0.054(3) 0.054(3) 0.049(2) 0.016(2) -0.001(2) -0.005(2)
O55 0.0324(19) 0.056(2) 0.040(2) -0.0029(18) -0.0036(16) -0.0016(17)
O56 0.0364(19) 0.043(2) 0.037(2) -0.0015(16) 0.0034(16) 0.0058(16)
O57 0.042(2) 0.039(2) 0.046(2) -0.0077(17) -0.0146(17) 0.0057(17)
O58 0.042(2) 0.044(2) 0.038(2) 0.0038(17) 0.0018(17) 0.0073(17)
O59 0.040(2) 0.042(2) 0.041(2) 0.0066(17) 0.0077(17) -0.0048(17)
O60 0.052(3) 0.054(3) 0.087(4) -0.001(2) 0.029(2) -0.003(2)
O61 0.037(2) 0.064(3) 0.040(2) 0.0077(19) 0.0086(17) 0.0177(19)

loop_
_atom_type_symbol
_atom_type_description
_atom_type_scat_dispersion_real
_atom_type_scat_dispersion_imag
_atom_type_scat_source
H H 0.0000 0.0000 'International Tables Vol C Tables 4.2.6.8 and 6.1.1.4'
O O 0.0106 0.0060 'International Tables Vol C Tables 4.2.6.8 and 6.1.1.4'
Al Al 0.0645 0.0514 'International Tables Vol C Tables 4.2.6.8 and 6.1.1.4'
Cl Cl 0.1484 0.1585 'International Tables Vol C Tables 4.2.6.8 and 6.1.1.4'

loop_
_geom_angle_atom_site_label_1
_geom_angle_atom_site_label_2
_geom_angle_atom_site_label_3
_geom_angle
_geom_angle_site_symmetry_1
_geom_angle_site_symmetry_3
O1 Al1 O1 179.997(1) 3_566 .
O1 Al1 O2 96.81(11) 3_566 3_566
O1 Al1 O2 83.19(11) . 3_566
O1 Al1 O3 97.53(11) 3_566 3_566
O1 Al1 O3 82.47(11) . 3_566
O2 Al1 O2 180.0 3_566 .
O2 Al1 O3 96.72(11) 3_566 3_566
O2 Al1 O3 83.28(11) . 3_566
O3 Al1 O3 180.0 . 3_566
O1 Al1 O2 96.80(11) . .
O1 Al1 O2 83.20(11) 3_566 .
O3 Al1 O1 97.53(11) . .
O3 Al1 O1 82.47(11) 3_566 .
O3 Al1 O2 96.72(11) . .
O3 Al1 O2 83.28(11) 3_566 .
O1 Al1 Al4 90.08(8) 3_566 3_566
O1 Al1 Al4 89.91(8) . 3_566
O1 Al1 Al4 89.92(8) 3_566 .
O1 Al1 Al4 90.08(8) . .
O2 Al1 Al4 138.59(8) 3_566 3_566
O2 Al1 Al4 41.40(8) . 3_566
O2 Al1 Al4 41.41(8) 3_566 .
O2 Al1 Al4 138.60(8) . .
O3 Al1 Al4 138.12(8) . 3_566
O3 Al1 Al4 41.88(8) 3_566 3_566
O3 Al1 Al4 41.88(8) . .
O3 Al1 Al4 138.12(8) 3_566 .
Al4 Al1 Al4 180.0 3_566 .
O1 Al1 Al2 41.39(8) 3_566 .
O1 Al1 Al2 138.61(8) . .
O2 Al1 Al2 138.19(8) 3_566 .
O2 Al1 Al2 41.81(8) . .
O3 Al1 Al2 89.69(8) . .
O3 Al1 Al2 90.31(8) 3_566 .
Al4 Al1 Al2 59.90(3) 3_566 .
Al4 Al1 Al2 120.10(3) . .
O1 Al1 Al2 138.62(8) 3_566 3_566
O1 Al1 Al2 41.39(8) . 3_566
O2 Al1 Al2 41.81(8) 3_566 3_566
O2 Al1 Al2 138.19(8) . 3_566
O3 Al1 Al2 90.31(8) . 3_566
O3 Al1 Al2 89.69(8) 3_566 3_566
Al4 Al1 Al2 120.10(3) 3_566 3_566
Al4 Al1 Al2 59.90(3) . 3_566
Al2 Al1 Al2 180.0 . 3_566
O1 Al1 Al3 41.59(8) 3_566 .
O1 Al1 Al3 138.41(8) . .
O2 Al1 Al3 89.92(8) 3_566 .
O2 Al1 Al3 90.09(8) . .
O3 Al1 Al3 40.88(8) . .
O3 Al1 Al3 139.12(8) 3_566 .
Al4 Al1 Al3 120.03(3) 3_566 .
Al4 Al1 Al3 59.97(3) . .
Al2 Al1 Al3 60.14(3) . .
Al2 Al1 Al3 119.87(3) 3_566 .
O1 Al1 Al3 138.41(8) 3_566 3_566
O1 Al1 Al3 41.59(8) . 3_566
O2 Al1 Al3 90.08(8) 3_566 3_566
O2 Al1 Al3 89.91(8) . 3_566
O3 Al1 Al3 139.12(8) . 3_566
O3 Al1 Al3 40.88(8) 3_566 3_566
Al4 Al1 Al3 59.97(3) 3_566 3_566
Al4 Al1 Al3 120.03(3) . 3_566
Al2 Al1 Al3 119.86(3) . 3_566
Al2 Al1 Al3 60.13(3) 3_566 3_566
Al3 Al1 Al3 180.0 . 3_566
O1 Al2 O2 77.43(11) 3_566 .
O1 Al2 O4 89.39(12) . 3_566
O1 Al2 O6 78.00(12) . 3_566
O1 Al2 O7 91.13(13) . 3_566
O1 Al2 O10 168.50(13) . 3_566
O2 Al2 O4 77.57(12) . .
O2 Al2 O6 89.05(12) . .
O2 Al2 O7 167.86(14) . .
O2 Al2 O10 91.34(13) . .
O4 Al2 O6 163.40(14) . .
O4 Al2 O7 98.51(14) . .
O4 Al2 O10 90.62(13) . .
O6 Al2 O7 92.56(14) . .
O6 Al2 O10 99.59(13) . .
O7 Al2 O10 100.24(14) . .
O1 Al2 Al1 38.59(8) 3_566 .
O2 Al2 Al1 38.85(8) . .
O4 Al2 Al1 81.46(9) . .
O6 Al2 Al1 81.95(9) . .
O7 Al2 Al1 129.57(11) . .
O10 Al2 Al1 130.16(10) . .
O1 Al2 Al4 87.97(9) 3_566 3_566
O2 Al2 Al4 41.89(8) . 3_566
O4 Al2 Al4 36.47(9) . 3_566
O6 Al2 Al4 130.94(10) . 3_566
O7 Al2 Al4 134.96(11) . 3_566
O10 Al2 Al4 85.22(10) . 3_566
Al4 Al2 Al1 59.92(3) 3_566 .
O1 Al2 Al3 42.03(8) 3_566 .
O2 Al2 Al3 87.82(9) . .
O4 Al2 Al3 131.40(10) . .
O6 Al2 Al3 36.77(9) . .
O7 Al2 Al3 86.29(10) . .
O10 Al2 Al3 136.36(10) . .
Al4 Al2 Al3 120.00(5) 3_566 .
Al1 Al2 Al3 60.08(3) . .
O3 Al3 O1 76.79(11) . 3_566
O5 Al3 O1 89.58(12) . 3_566
O6 Al3 O1 77.63(12) . 3_566
O8 Al3 O1 91.05(12) . 3_566
O11 Al3 O1 169.04(13) . 3_566
O8 Al3 O3 167.38(13) . .
O11 Al3 O3 92.49(13) . .
O6 Al3 O3 89.16(12) . .
O5 Al3 O3 78.09(12) . .
O8 Al3 O5 98.70(13) . .
O11 Al3 O5 90.49(13) . .
O6 Al3 O5 163.76(14) . .
O8 Al3 O6 91.58(13) . .
O11 Al3 O6 100.17(13) . .
O8 Al3 O11 99.77(14) . .
O11 Al3 Al4 86.17(10) . .
O8 Al3 Al4 135.28(11) . .
O6 Al3 Al4 131.27(10) . .
O5 Al3 Al4 36.65(9) . .
O3 Al3 Al4 42.14(8) . .
O1 Al3 Al4 87.35(9) 3_566 .
O11 Al3 Al1 130.79(10) . .
O8 Al3 Al1 129.42(10) . .
O6 Al3 Al1 81.68(9) . .
O5 Al3 Al1 82.08(9) . .
O3 Al3 Al1 38.33(8) . .
O1 Al3 Al1 38.46(8) 3_566 .
Al4 Al3 Al1 59.73(3) . .
O11 Al3 Al2 136.92(11) . .
O8 Al3 Al2 85.61(10) . .
O6 Al3 Al2 36.75(9) . .
O5 Al3 Al2 131.25(10) . .
O3 Al3 Al2 87.46(9) . .
O1 Al3 Al2 41.68(8) 3_566 .
Al4 Al3 Al2 119.51(5) . .
Al1 Al3 Al2 59.78(3) . .
O3 Al4 O2 77.73(11) 3_566 .
O4 Al4 O2 77.94(12) 3_566 3_566
O5 Al4 O2 90.30(12) . 3_566
O9 Al4 O2 93.70(13) . 3_566
O12 Al4 O2 166.45(14) . 3_566
O4 Al4 O3 89.41(12) 3_566 .
O5 Al4 O3 78.10(12) . .
O9 Al4 O3 170.77(14) . .
O12 Al4 O3 89.91(12) . .
O5 Al4 O4 164.48(14) 3_566 .
O9 Al4 O4 92.17(13) . 3_566
O12 Al4 O4 96.63(13) 3_566 .
O9 Al4 O5 98.73(13) . .
O12 Al4 O5 92.57(13) . .
O9 Al4 O12 98.93(14) . .
O4 Al4 Al2 36.33(9) 3_566 3_566
O5 Al4 Al2 132.68(10) . 3_566
O9 Al4 Al2 87.66(10) . 3_566
O12 Al4 Al2 132.92(11) . 3_566
O2 Al4 Al2 42.39(8) 3_566 3_566
O3 Al4 Al2 88.23(9) . 3_566
O4 Al4 Al1 81.59(9) 3_566 .
O5 Al4 Al1 82.90(9) . .
O9 Al4 Al1 132.56(10) . .
O12 Al4 Al1 128.46(10) . .
O2 Al4 Al1 38.93(8) 3_566 .
O3 Al4 Al1 38.80(8) . .
Al2 Al4 Al1 60.18(3) 3_566 .
O4 Al4 Al3 131.05(10) 3_566 .
O5 Al4 Al3 37.15(9) . .
O9 Al4 Al3 135.88(11) . .
O12 Al4 Al3 86.00(10) . .
O2 Al4 Al3 88.33(9) 3_566 .
O3 Al4 Al3 41.65(8) . .
Al2 Al4 Al3 120.48(5) 3_566 .
Al1 Al4 Al3 60.30(3) . .
O10 Al5 O9 94.87(13) . 3_566
O9 Al5 O15 88.50(14) 3_566 .
O9 Al5 O16 173.87(15) 3_566 .
O9 Al5 O21 93.61(14) 3_566 .
O9 Al5 O22 93.26(14) 3_566 .
O10 Al5 O22 93.58(14) . .
O10 Al5 O21 89.50(14) . .
O10 Al5 O16 91.25(14) . .
O10 Al5 O15 176.39(15) . .
O16 Al5 O15 85.39(14) . .
O21 Al5 O15 89.00(15) . .
O15 Al5 O22 87.51(15) . .
O21 Al5 O16 86.79(15) . .
O16 Al5 O22 86.00(15) . .
O21 Al5 O22 172.21(15) . .
O11 Al6 O12 94.43(13) . .
O11 Al6 O17 92.28(14) . .
O11 Al6 O18 177.11(15) . .
O11 Al6 O23 89.56(14) . .
O11 Al6 O24 94.44(14) . .
O12 Al6 O17 173.25(15) . .
O12 Al6 O18 86.84(14) . .
O12 Al6 O23 93.15(14) . .
O12 Al6 O24 95.48(14) . .
O17 Al6 O18 86.42(14) . .
O24 Al6 O17 84.71(15) . .
O17 Al6 O23 86.17(15) . .
O24 Al6 O23 170.17(15) . .
O23 Al6 O18 87.78(15) . .
O24 Al6 O18 88.01(15) . .
O8 Al7 O7 94.44(13) . .
O7 Al7 O13 88.41(15) . .
O7 Al7 O14 175.45(16) . .
O7 Al7 O19 93.63(15) . .
O7 Al7 O20 94.19(15) . .
O8 Al7 O13 177.14(16) . .
O8 Al7 O14 90.08(15) . .
O8 Al7 O19 91.63(15) . .
O8 Al7 O20 94.40(15) . .
O14 Al7 O13 87.09(16) . .
O19 Al7 O13 87.85(17) . .
O20 Al7 O13 85.72(17) . .
O19 Al7 O14 86.78(16) . .
O20 Al7 O14 84.89(16) . .
O19 Al7 O20 169.72(16) . .
O27 Al8 O27 180.00(14) 3_676 .
O27 Al8 O26 82.84(11) 3_676 .
O27 Al8 O26 97.16(11) . .
O27 Al8 O26 97.16(11) 3_676 3_676
O27 Al8 O26 82.84(11) . 3_676
O26 Al8 O26 179.995(1) . 3_676
O27 Al8 O25 83.03(11) 3_676 .
O27 Al8 O25 96.97(11) . .
O26 Al8 O25 95.99(11) . .
O26 Al8 O25 84.01(11) 3_676 .
O27 Al8 O25 96.97(11) 3_676 3_676
O27 Al8 O25 83.03(11) . 3_676
O26 Al8 O25 84.01(11) . 3_676
O26 Al8 O25 95.99(11) 3_676 3_676
O25 Al8 O25 179.997(1) . 3_676
O27 Al8 Al9 89.81(8) 3_676 .
O27 Al8 Al9 90.19(8) . .
O26 Al8 Al9 41.40(8) . .
O26 Al8 Al9 138.60(8) 3_676 .
O25 Al8 Al9 137.39(8) . .
O25 Al8 Al9 42.61(8) 3_676 .
O27 Al8 Al9 90.20(8) 3_676 3_676
O27 Al8 Al9 89.80(8) . 3_676
O26 Al8 Al9 138.60(8) . 3_676
O26 Al8 Al9 41.40(8) 3_676 3_676
O25 Al8 Al9 42.61(8) . 3_676
O25 Al8 Al9 137.39(8) 3_676 3_676
Al9 Al8 Al9 179.997(1) . 3_676
O27 Al8 Al11 41.27(8) 3_676 .
O27 Al8 Al11 138.73(8) . .
O26 Al8 Al11 41.58(8) . .
O26 Al8 Al11 138.43(8) 3_676 .
O25 Al8 Al11 89.31(8) . .
O25 Al8 Al11 90.69(8) 3_676 .
Al9 Al8 Al11 59.95(3) . .
Al9 Al8 Al11 120.05(3) 3_676 .
O27 Al8 Al11 138.73(8) 3_676 3_676
O27 Al8 Al11 41.27(8) . 3_676
O26 Al8 Al11 138.42(8) . 3_676
O26 Al8 Al11 41.57(8) 3_676 3_676
O25 Al8 Al11 90.69(8) . 3_676
O25 Al8 Al11 89.31(8) 3_676 3_676
Al9 Al8 Al11 120.05(3) . 3_676
Al9 Al8 Al11 59.95(3) 3_676 3_676
Al11 Al8 Al11 180.0 . 3_676
O27 Al8 Al10 41.68(8) 3_676 3_676
O27 Al8 Al10 138.32(8) . 3_676
O26 Al8 Al10 89.88(8) . 3_676
O26 Al8 Al10 90.12(8) 3_676 3_676
O25 Al8 Al10 41.36(8) . 3_676
O25 Al8 Al10 138.64(8) 3_676 3_676
Al9 Al8 Al10 119.88(3) . 3_676
Al9 Al8 Al10 60.12(3) 3_676 3_676
Al11 Al8 Al10 59.93(3) . 3_676
Al11 Al8 Al10 120.07(3) 3_676 3_676
O27 Al8 Al10 138.32(8) 3_676 .
O27 Al8 Al10 41.68(8) . .
O26 Al8 Al10 90.12(8) . .
O26 Al8 Al10 89.88(8) 3_676 .
O25 Al8 Al10 138.64(8) . .
O25 Al8 Al10 41.36(8) 3_676 .
Al9 Al8 Al10 60.12(3) . .
Al9 Al8 Al10 119.88(3) 3_676 .
Al11 Al8 Al10 120.07(3) . .
Al11 Al8 Al10 59.93(3) 3_676 .
Al10 Al8 Al10 180.0 3_676 .
O30 Al9 O31 93.26(14) . .
O30 Al9 O28 164.62(14) . .
O31 Al9 O28 96.12(13) . .
O30 Al9 O34 96.35(13) . .
O31 Al9 O34 102.80(14) . .
O28 Al9 O34 93.43(13) . .
O30 Al9 O26 89.92(13) . .
O31 Al9 O26 165.81(14) . .
O28 Al9 O26 78.12(12) . .
O34 Al9 O26 90.57(13) . .
O30 Al9 O25 77.65(12) . 3_676
O31 Al9 O25 89.41(13) . 3_676
O28 Al9 O25 90.26(12) . 3_676
O34 Al9 O25 166.77(14) . 3_676
O26 Al9 O25 77.76(11) . 3_676
O30 Al9 Al8 82.05(10) . .
O31 Al9 Al8 128.27(11) . .
O28 Al9 Al8 82.57(9) . .
O34 Al9 Al8 128.93(10) . .
O26 Al9 Al8 38.65(8) . .
O25 Al9 Al8 39.11(8) 3_676 .
O30 Al9 Al11 132.25(11) . .
O31 Al9 Al11 132.50(11) . .
O28 Al9 Al11 36.47(9) . .
O34 Al9 Al11 87.01(10) . .
O26 Al9 Al11 42.34(8) . .
O25 Al9 Al11 88.44(9) 3_676 .
Al8 Al9 Al11 60.39(3) . .
O30 Al9 Al10 36.30(9) . .
O31 Al9 Al10 86.20(10) . .
O28 Al9 Al10 132.30(10) . .
O34 Al9 Al10 132.61(11) . .
O26 Al9 Al10 88.22(9) . .
O25 Al9 Al10 42.05(8) 3_676 .
Al8 Al9 Al10 60.33(3) . .
Al11 Al9 Al10 120.72(5) . .
O35 Al10 O32 99.95(14) . .
O35 Al10 O30 98.67(14) . .
O32 Al10 O30 90.86(13) . .
O35 Al10 O29 91.39(13) . 3_676
O32 Al10 O29 99.86(13) . 3_676
O30 Al10 O29 163.84(14) . 3_676
O35 Al10 O25 166.81(14) . 3_676
O32 Al10 O25 92.83(12) . 3_676
O30 Al10 O25 77.75(12) . 3_676
O29 Al10 O25 89.59(12) 3_676 3_676
O35 Al10 O27 90.62(13) . .
O32 Al10 O27 169.31(13) . .
O30 Al10 O27 89.04(12) . .
O29 Al10 O27 78.18(12) 3_676 .
O25 Al10 O27 76.70(11) 3_676 .
O35 Al10 Al9 134.42(11) . .
O32 Al10 Al9 86.60(10) . .
O30 Al10 Al9 35.82(9) . .
O29 Al10 Al9 132.20(10) 3_676 .
O25 Al10 Al9 42.63(8) 3_676 .
O27 Al10 Al9 87.07(9) . .
O35 Al10 Al11 85.64(10) . 3_676
O32 Al10 Al11 136.80(11) . 3_676
O30 Al10 Al11 130.95(10) . 3_676
O29 Al10 Al11 36.95(9) 3_676 3_676
O25 Al10 Al11 87.26(9) 3_676 3_676
O27 Al10 Al11 41.92(8) . 3_676
Al9 Al10 Al11 119.56(5) . 3_676
O35 Al10 Al8 128.68(11) . .
O32 Al10 Al8 131.33(10) . .
O30 Al10 Al8 81.07(9) . .
O29 Al10 Al8 82.77(9) 3_676 .
O25 Al10 Al8 38.51(8) 3_676 .
O27 Al10 Al8 38.20(8) . .
Al9 Al10 Al8 59.55(3) . .
Al11 Al10 Al8 60.01(3) 3_676 .
O36 Al11 O33 101.18(14) . .
O36 Al11 O28 98.68(13) . .
O33 Al11 O28 90.60(13) . .
O36 Al11 O29 91.47(13) . .
O33 Al11 O29 98.71(13) . .
O28 Al11 O29 164.67(14) . .
O36 Al11 O27 91.51(13) . 3_676
O33 Al11 O27 167.11(14) . 3_676
O28 Al11 O27 89.70(12) . 3_676
O29 Al11 O27 78.51(12) . 3_676
O36 Al11 O26 167.27(13) . .
O33 Al11 O26 91.04(13) . .
O28 Al11 O26 77.46(12) . .
O29 Al11 O26 90.14(12) . .
O27 Al11 O26 76.45(11) 3_676 .
O36 Al11 Al9 135.03(11) . .
O33 Al11 Al9 85.41(10) . .
O28 Al11 Al9 36.41(9) . .
O29 Al11 Al9 131.89(10) . .
O27 Al11 Al9 87.20(9) 3_676 .
O26 Al11 Al9 41.75(8) . .
O36 Al11 Al10 86.20(10) . 3_676
O33 Al11 Al10 135.55(11) . 3_676
O28 Al11 Al10 131.98(10) . 3_676
O29 Al11 Al10 36.92(9) . 3_676
O27 Al11 Al10 42.29(8) 3_676 3_676
O26 Al11 Al10 87.52(9) . 3_676
Al9 Al11 Al10 119.72(5) . 3_676
O36 Al11 Al8 129.55(10) . .
O33 Al11 Al8 129.26(10) . .
O28 Al11 Al8 81.89(9) . .
O29 Al11 Al8 82.79(9) . .
O27 Al11 Al8 38.16(8) 3_676 .
O26 Al11 Al8 38.29(8) . .
Al9 Al11 Al8 59.66(3) . .
Al10 Al11 Al8 60.06(3) 3_676 .
O34 Al12 O33 94.33(13) . .
O34 Al12 O46 92.07(14) . .
O33 Al12 O46 95.61(15) . .
O34 Al12 O40 87.99(14) . .
O33 Al12 O40 174.72(16) . .
O46 Al12 O40 89.04(15) . .
O34 Al12 O39 174.08(15) . .
O33 Al12 O39 91.08(14) . .
O46 Al12 O39 85.01(15) . .
O40 Al12 O39 86.81(15) . .
O34 Al12 O45 95.05(14) . .
O33 Al12 O45 88.56(14) . .
O46 Al12 O45 171.46(15) . .
O40 Al12 O45 86.51(15) . .
O39 Al12 O45 87.46(15) . .
O35 Al13 O36 94.45(13) . 3_676
O35 Al13 O42 174.78(15) . .
O36 Al13 O42 90.20(14) 3_676 .
O35 Al13 O48 95.32(14) . .
O36 Al13 O48 93.12(14) 3_676 .
O42 Al13 O48 86.79(15) . .
O35 Al13 O47 92.45(14) . .
O36 Al13 O47 91.66(14) 3_676 .
O42 Al13 O47 85.03(15) . .
O48 Al13 O47 170.54(15) . .
O35 Al13 O41 87.84(14) . .
O36 Al13 O41 177.69(15) 3_676 .
O42 Al13 O41 87.50(15) . .
O48 Al13 O41 86.93(15) . .
O47 Al13 O41 87.97(15) . .
O31 Al14 O32 95.46(13) . .
O31 Al14 O44 93.87(14) . .
O32 Al14 O44 94.29(14) . .
O31 Al14 O43 93.88(14) . .
O32 Al14 O43 88.96(14) . .
O44 Al14 O43 171.27(15) . .
O31 Al14 O38 172.82(15) . .
O32 Al14 O38 91.72(14) . .
O44 Al14 O38 85.39(15) . .
O43 Al14 O38 86.42(15) . .
O31 Al14 O37 87.01(14) . .
O32 Al14 O37 175.44(15) . .
O44 Al14 O37 89.36(14) . .
O43 Al14 O37 87.05(14) . .
O38 Al14 O37 85.84(14) . .
Al1 O1 Al2 100.03(12) . 3_566
Al1 O1 Al3 99.95(12) . 3_566
Al2 O1 Al3 96.29(12) 3_566 3_566
Al1 O2 Al4 99.67(12) . 3_566
Al1 O2 Al2 99.34(12) . .
Al4 O2 Al2 95.72(12) 3_566 .
Al1 O3 Al3 100.78(12) . .
Al1 O3 Al4 99.32(12) . .
Al3 O3 Al4 96.22(12) . .
Al2 O4 Al4 107.19(14) . 3_566
Al4 O5 Al3 106.20(14) . .
Al2 O6 Al3 106.47(14) . .
Al2 O7 Al7 133.88(17) . .
Al3 O8 Al7 134.89(17) . .
Al4 O9 Al5 131.73(17) . 3_566
Al2 O10 Al5 134.15(16) . .
Al3 O11 Al6 133.70(17) . .
Al4 O12 Al6 132.57(17) . .
Al8 O25 Al10 100.13(12) . 3_676
Al8 O25 Al9 98.28(12) . 3_676
Al10 O25 Al9 95.32(12) 3_676 3_676
Al8 O26 Al9 99.95(12) . .
Al8 O26 Al11 100.14(12) . .
Al9 O26 Al11 95.91(12) . .
Al8 O27 Al11 100.58(12) . 3_676
Al8 O27 Al10 100.12(12) . .
Al11 O27 Al10 95.79(12) 3_676 .
Al9 O28 Al11 107.12(15) . .
Al10 O29 Al11 106.13(14) 3_676 .
Al9 O30 Al10 107.88(15) . .
Al9 O31 Al14 132.53(17) . .
Al10 O32 Al14 133.17(16) . .
Al11 O33 Al12 134.22(16) . .
Al9 O34 Al12 131.66(17) . .
Al10 O35 Al13 135.92(17) . .
Al11 O36 Al13 134.31(17) . 3_676

loop_
_geom_bond_atom_site_label_1
_geom_bond_atom_site_label_2
_geom_bond_distance
_geom_bond_site_symmetry_2
Al1 O1 1.889(3) .
Al1 O1 1.889(3) 3_566
Al1 O2 1.896(3) .
Al1 O2 1.896(3) 3_566
Al1 O3 1.889(3) .
Al1 O3 1.889(3) 3_566
Al1 Al2 2.9825(12) .
Al1 Al2 2.9826(12) 3_566
Al1 Al3 2.9917(12) 3_566
Al1 Al4 2.9746(12) 3_566
Al2 O1 2.002(3) 3_566
Al2 O2 2.015(3) .
Al2 O4 1.845(3) .
Al2 O6 1.868(3) .
Al2 O7 1.846(3) .
Al2 O10 1.851(3) .
Al2 Al4 2.9739(17) 3_566
Al3 O1 2.016(3) 3_566
Al3 O3 1.993(3) .
Al3 O5 1.875(3) .
Al3 O6 1.869(3) .
Al3 O8 1.850(3) .
Al3 O11 1.856(3) .
Al3 Al1 2.9916(12) .
Al3 Al2 2.9932(17) .
Al4 O2 1.996(3) 3_566
Al4 O3 2.012(3) .
Al4 O4 1.851(3) 3_566
Al4 O5 1.853(3) .
Al4 O9 1.848(3) .
Al4 O12 1.855(3) .
Al4 Al1 2.9746(12) .
Al4 Al2 2.9740(17) 3_566
Al4 Al3 2.9818(17) .
Al5 O9 1.869(3) 3_566
Al5 O10 1.857(3) .
Al5 O15 1.934(3) .
Al5 O16 1.930(3) .
Al5 O21 1.917(3) .
Al5 O22 1.942(3) .
Al6 O11 1.860(3) .
Al6 O12 1.861(3) .
Al6 O17 1.918(3) .
Al6 O18 1.950(3) .
Al6 O23 1.927(3) .
Al6 O24 1.911(3) .
Al7 O7 1.866(3) .
Al7 O8 1.857(3) .
Al7 O13 1.948(4) .
Al7 O14 1.935(3) .
Al7 O19 1.901(4) .
Al7 O20 1.910(4) .
Al8 O25 1.896(3) .
Al8 O25 1.896(3) 3_676
Al8 O26 1.886(3) .
Al8 O26 1.886(3) 3_676
Al8 O27 1.884(3) .
Al8 O27 1.884(3) 3_676
Al8 Al9 2.9748(12) 3_676
Al8 Al10 2.9983(12) .
Al8 Al10 2.9983(12) 3_676
Al8 Al11 2.9970(12) 3_676
Al9 O25 2.035(3) 3_676
Al9 O26 1.997(3) .
Al9 O28 1.853(3) .
Al9 O30 1.840(3) .
Al9 O31 1.842(3) .
Al9 O34 1.857(3) .
Al9 Al8 2.9748(12) .
Al9 Al10 2.9921(17) .
Al10 O25 2.013(3) 3_676
Al10 O27 2.025(3) .
Al10 O29 1.872(3) 3_676
Al10 O30 1.861(3) .
Al10 O32 1.852(3) .
Al10 O35 1.827(3) .
Al10 Al11 2.9944(17) 3_676
Al11 O26 2.020(3) .
Al11 O27 2.011(3) 3_676
Al11 O28 1.856(3) .
Al11 O29 1.874(3) .
Al11 O33 1.855(3) .
Al11 O36 1.854(3) .
Al11 Al8 2.9969(12) .
Al11 Al9 2.9838(17) .
Al11 Al10 2.9944(17) 3_676
Al12 O33 1.870(3) .
Al12 O34 1.866(3) .
Al12 O39 1.934(3) .
Al12 O40 1.933(3) .
Al12 O45 1.934(3) .
Al12 O46 1.896(3) .
Al13 O35 1.860(3) .
Al13 O36 1.863(3) 3_676
Al13 O41 1.937(3) .
Al13 O42 1.923(3) .
Al13 O47 1.928(3) .
Al13 O48 1.923(3) .
Al14 O31 1.867(3) .
Al14 O32 1.868(3) .
Al14 O37 1.940(3) .
Al14 O38 1.919(3) .
Al14 O43 1.917(3) .
Al14 O44 1.904(3) .
O1 Al2 2.002(3) 3_566
O1 Al3 2.016(3) 3_566
O2 Al4 1.996(3) 3_566
O4 Al4 1.850(3) 3_566
O9 Al5 1.869(3) 3_566
O25 Al9 2.035(3) 3_676
O25 Al10 2.013(3) 3_676
O29 Al10 1.872(3) 3_676
O27 Al11 2.011(3) 3_676
O36 Al13 1.863(3) 3_676

loop_
_geom_torsion_atom_site_label_1
_geom_torsion_atom_site_label_2
_geom_torsion_atom_site_label_3
_geom_torsion_atom_site_label_4
_geom_torsion
_geom_torsion_site_symmetry_1
_geom_torsion_site_symmetry_4
O3 Al1 Al2 O4 -178.77(12) . .
O3 Al1 Al2 O4 1.23(12) 3_566 .
O1 Al1 Al2 O4 -99.84(15) 3_566 .
O1 Al1 Al2 O4 80.15(15) . .
O2 Al1 Al2 O4 -99.22(15) 3_566 .
O2 Al1 Al2 O4 80.77(15) . .
Al4 Al1 Al2 O4 31.49(9) 3_566 .
Al4 Al1 Al2 O4 -148.51(9) . .
Al2 Al1 Al2 O4 64(7) 3_566 .
Al3 Al1 Al2 O4 -149.09(10) . .
Al3 Al1 Al2 O4 30.91(10) 3_566 .
O3 Al1 Al2 O7 -84.76(16) . .
O3 Al1 Al2 O7 95.24(16) 3_566 .
O1 Al1 Al2 O7 -5.83(17) 3_566 .
O1 Al1 Al2 O7 174.16(17) . .
O2 Al1 Al2 O7 -5.21(19) 3_566 .
O2 Al1 Al2 O7 174.78(19) . .
Al4 Al1 Al2 O7 125.50(14) 3_566 .
Al4 Al1 Al2 O7 -54.50(14) . .
Al2 Al1 Al2 O7 158(7) 3_566 .
Al3 Al1 Al2 O7 -55.08(14) . .
Al3 Al1 Al2 O7 124.92(14) 3_566 .
O3 Al1 Al2 O10 97.68(15) . .
O3 Al1 Al2 O10 -82.32(15) 3_566 .
O1 Al1 Al2 O10 176.61(18) 3_566 .
O1 Al1 Al2 O10 -3.39(18) . .
O2 Al1 Al2 O10 177.23(17) 3_566 .
O2 Al1 Al2 O10 -2.78(17) . .
Al4 Al1 Al2 O10 -52.06(13) 3_566 .
Al4 Al1 Al2 O10 127.94(13) . .
Al2 Al1 Al2 O10 -19(7) 3_566 .
Al3 Al1 Al2 O10 127.36(14) . .
Al3 Al1 Al2 O10 -52.64(14) 3_566 .
O3 Al1 Al2 O6 1.89(12) . .
O3 Al1 Al2 O6 -178.11(12) 3_566 .
O1 Al1 Al2 O6 80.82(15) 3_566 .
O1 Al1 Al2 O6 -99.18(15) . .
O2 Al1 Al2 O6 81.44(15) 3_566 .
O2 Al1 Al2 O6 -98.57(15) . .
Al4 Al1 Al2 O6 -147.85(10) 3_566 .
Al4 Al1 Al2 O6 32.15(10) . .
Al2 Al1 Al2 O6 -115(7) 3_566 .
Al3 Al1 Al2 O6 31.57(9) . .
Al3 Al1 Al2 O6 -148.43(9) 3_566 .
O3 Al1 Al2 O1 -78.93(14) . 3_566
O3 Al1 Al2 O1 101.07(14) 3_566 3_566
O1 Al1 Al2 O1 179.998(1) . 3_566
O2 Al1 Al2 O1 0.62(17) 3_566 3_566
O2 Al1 Al2 O1 -179.38(17) . 3_566
Al4 Al1 Al2 O1 131.33(13) 3_566 3_566
Al4 Al1 Al2 O1 -48.67(13) . 3_566
Al2 Al1 Al2 O1 164(7) 3_566 3_566
Al3 Al1 Al2 O1 -49.25(12) . 3_566
Al3 Al1 Al2 O1 130.75(12) 3_566 3_566
O3 Al1 Al2 O2 100.46(14) . .
O3 Al1 Al2 O2 -79.54(14) 3_566 .
O1 Al1 Al2 O2 179.38(17) 3_566 .
O1 Al1 Al2 O2 -0.62(17) . .
O2 Al1 Al2 O2 -180.0 3_566 .
Al4 Al1 Al2 O2 -49.28(12) 3_566 .
Al4 Al1 Al2 O2 130.72(12) . .
Al2 Al1 Al2 O2 -16(7) 3_566 .
Al3 Al1 Al2 O2 130.14(12) . .
Al3 Al1 Al2 O2 -49.86(12) 3_566 .
O3 Al1 Al2 Al4 149.74(9) . 3_566
O3 Al1 Al2 Al4 -30.26(9) 3_566 3_566
O1 Al1 Al2 Al4 -131.33(13) 3_566 3_566
O1 Al1 Al2 Al4 48.66(13) . 3_566
O2 Al1 Al2 Al4 -130.71(12) 3_566 3_566
O2 Al1 Al2 Al4 49.28(12) . 3_566
Al4 Al1 Al2 Al4 180.0 . 3_566
Al2 Al1 Al2 Al4 33(7) 3_566 3_566
Al3 Al1 Al2 Al4 179.42(5) . 3_566
Al3 Al1 Al2 Al4 -0.58(5) 3_566 3_566
O3 Al1 Al2 Al3 -29.68(8) . .
O3 Al1 Al2 Al3 150.32(8) 3_566 .
O1 Al1 Al2 Al3 49.25(12) 3_566 .
O1 Al1 Al2 Al3 -130.76(12) . .
O2 Al1 Al2 Al3 49.87(12) 3_566 .
O2 Al1 Al2 Al3 -130.14(12) . .
Al4 Al1 Al2 Al3 -179.42(5) 3_566 .
Al4 Al1 Al2 Al3 0.58(5) . .
Al2 Al1 Al2 Al3 -146(7) 3_566 .
Al3 Al1 Al2 Al3 180.0 3_566 .
O8 Al3 Al1 O3 -175.57(19) . .
O11 Al3 Al1 O3 2.97(17) . .
O6 Al3 Al1 O3 99.26(16) . .
O5 Al3 Al1 O3 -80.79(15) . .
O1 Al3 Al1 O3 179.81(18) 3_566 .
Al4 Al3 Al1 O3 -49.74(13) . .
Al2 Al3 Al1 O3 130.84(13) . .
O8 Al3 Al1 O3 4.43(19) . 3_566
O11 Al3 Al1 O3 -177.03(17) . 3_566
O6 Al3 Al1 O3 -80.74(16) . 3_566
O5 Al3 Al1 O3 99.21(15) . 3_566
O3 Al3 Al1 O3 180.0 . 3_566
O1 Al3 Al1 O3 -0.19(18) 3_566 3_566
Al4 Al3 Al1 O3 130.26(13) . 3_566
Al2 Al3 Al1 O3 -49.16(13) . 3_566
O8 Al3 Al1 O1 4.62(17) . 3_566
O11 Al3 Al1 O1 -176.84(19) . 3_566
O6 Al3 Al1 O1 -80.55(15) . 3_566
O5 Al3 Al1 O1 99.40(15) . 3_566
O3 Al3 Al1 O1 -179.81(18) . 3_566
Al4 Al3 Al1 O1 130.45(13) . 3_566
Al2 Al3 Al1 O1 -48.97(12) . 3_566
O8 Al3 Al1 O1 -175.38(17) . .
O11 Al3 Al1 O1 3.15(19) . .
O6 Al3 Al1 O1 99.44(15) . .
O5 Al3 Al1 O1 -80.61(15) . .
O3 Al3 Al1 O1 0.19(18) . .
O1 Al3 Al1 O1 180.0 3_566 .
Al4 Al3 Al1 O1 -49.56(13) . .
Al2 Al3 Al1 O1 131.02(12) . .
O8 Al3 Al1 O2 -95.76(15) . 3_566
O11 Al3 Al1 O2 82.77(16) . 3_566
O6 Al3 Al1 O2 179.06(12) . 3_566
O5 Al3 Al1 O2 -0.99(12) . 3_566
O3 Al3 Al1 O2 79.81(15) . 3_566
O1 Al3 Al1 O2 -100.38(14) 3_566 3_566
Al4 Al3 Al1 O2 30.06(8) . 3_566
Al2 Al3 Al1 O2 -149.36(8) . 3_566
O8 Al3 Al1 O2 84.24(15) . .
O11 Al3 Al1 O2 -97.23(16) . .
O6 Al3 Al1 O2 -0.94(12) . .
O5 Al3 Al1 O2 179.01(12) . .
O3 Al3 Al1 O2 -100.19(15) . .
O1 Al3 Al1 O2 79.62(14) 3_566 .
Al4 Al3 Al1 O2 -149.94(8) . .
Al2 Al3 Al1 O2 30.64(8) . .
O8 Al3 Al1 Al4 54.18(14) . 3_566
O11 Al3 Al1 Al4 -127.29(13) . 3_566
O6 Al3 Al1 Al4 -31.00(10) . 3_566
O5 Al3 Al1 Al4 148.95(9) . 3_566
O3 Al3 Al1 Al4 -130.26(13) . 3_566
O1 Al3 Al1 Al4 49.55(13) 3_566 3_566
Al4 Al3 Al1 Al4 180.0 . 3_566
Al2 Al3 Al1 Al4 0.58(5) . 3_566
O8 Al3 Al1 Al4 -125.83(14) . .
O11 Al3 Al1 Al4 52.71(13) . .
O6 Al3 Al1 Al4 149.00(10) . .
O5 Al3 Al1 Al4 -31.05(9) . .
O3 Al3 Al1 Al4 49.74(13) . .
O1 Al3 Al1 Al4 -130.45(13) 3_566 .
Al2 Al3 Al1 Al4 -179.42(5) . .
O8 Al3 Al1 Al2 53.60(13) . .
O11 Al3 Al1 Al2 -127.87(14) . .
O6 Al3 Al1 Al2 -31.58(9) . .
O5 Al3 Al1 Al2 148.37(10) . .
O3 Al3 Al1 Al2 -130.84(13) . .
O1 Al3 Al1 Al2 48.97(12) 3_566 .
Al4 Al3 Al1 Al2 179.42(5) . .
O8 Al3 Al1 Al2 -126.40(13) . 3_566
O11 Al3 Al1 Al2 52.13(14) . 3_566
O6 Al3 Al1 Al2 148.42(9) . 3_566
O5 Al3 Al1 Al2 -31.63(10) . 3_566
O3 Al3 Al1 Al2 49.16(13) . 3_566
O1 Al3 Al1 Al2 -131.03(12) 3_566 3_566
Al4 Al3 Al1 Al2 -0.58(5) . 3_566
Al2 Al3 Al1 Al2 180.0 . 3_566
O8 Al3 Al1 Al3 -43(3) . 3_566
O11 Al3 Al1 Al3 135(3) . 3_566
O6 Al3 Al1 Al3 -129(3) . 3_566
O5 Al3 Al1 Al3 51(3) . 3_566
O3 Al3 Al1 Al3 132(3) . 3_566
O1 Al3 Al1 Al3 -48(3) 3_566 3_566
Al4 Al3 Al1 Al3 82(3) . 3_566
Al2 Al3 Al1 Al3 -97(3) . 3_566
O9 Al4 Al1 O3 175.2(2) . .
O4 Al4 Al1 O3 -99.62(15) 3_566 .
O5 Al4 Al1 O3 79.83(15) . .
O12 Al4 Al1 O3 -7.81(17) . .
O2 Al4 Al1 O3 179.20(17) 3_566 .
Al2 Al4 Al1 O3 -130.98(13) 3_566 .
Al3 Al4 Al1 O3 48.44(12) . .
O9 Al4 Al1 O3 -4.8(2) . 3_566
O4 Al4 Al1 O3 80.38(15) 3_566 3_566
O5 Al4 Al1 O3 -100.17(15) . 3_566
O12 Al4 Al1 O3 172.19(17) . 3_566
O2 Al4 Al1 O3 -0.80(17) 3_566 3_566
O3 Al4 Al1 O3 180.0 . 3_566
Al2 Al4 Al1 O3 49.02(13) 3_566 3_566
Al3 Al4 Al1 O3 -131.56(12) . 3_566
O9 Al4 Al1 O1 96.40(16) . 3_566
O4 Al4 Al1 O1 -178.40(12) 3_566 3_566
O5 Al4 Al1 O1 1.05(12) . 3_566
O12 Al4 Al1 O1 -86.58(15) . 3_566
O2 Al4 Al1 O1 100.42(14) 3_566 3_566
O3 Al4 Al1 O1 -78.78(14) . 3_566
Al2 Al4 Al1 O1 150.24(8) 3_566 3_566
Al3 Al4 Al1 O1 -30.34(8) . 3_566
O9 Al4 Al1 O1 -83.60(16) . .
O4 Al4 Al1 O1 1.60(12) 3_566 .
O5 Al4 Al1 O1 -178.95(12) . .
O12 Al4 Al1 O1 93.41(15) . .
O2 Al4 Al1 O1 -79.58(14) 3_566 .
O3 Al4 Al1 O1 101.22(14) . .
Al2 Al4 Al1 O1 -29.76(8) 3_566 .
Al3 Al4 Al1 O1 149.66(8) . .
O9 Al4 Al1 O2 -4.02(18) . 3_566
O4 Al4 Al1 O2 81.18(15) 3_566 3_566
O5 Al4 Al1 O2 -99.37(15) . 3_566
O12 Al4 Al1 O2 173.00(19) . 3_566
O3 Al4 Al1 O2 -179.20(17) . 3_566
Al2 Al4 Al1 O2 49.82(12) 3_566 3_566
Al3 Al4 Al1 O2 -130.76(13) . 3_566
O9 Al4 Al1 O2 175.99(18) . .
O4 Al4 Al1 O2 -98.81(15) 3_566 .
O5 Al4 Al1 O2 80.64(15) . .
O12 Al4 Al1 O2 -7.00(19) . .
O2 Al4 Al1 O2 180.0 3_566 .
O3 Al4 Al1 O2 0.81(17) . .
Al2 Al4 Al1 O2 -130.18(12) 3_566 .
Al3 Al4 Al1 O2 49.24(13) . .
O9 Al4 Al1 Al4 -92.4(18) . 3_566
O4 Al4 Al1 Al4 -7.2(18) 3_566 3_566
O5 Al4 Al1 Al4 172.2(18) . 3_566
O12 Al4 Al1 Al4 84.6(18) . 3_566
O2 Al4 Al1 Al4 -88.4(18) 3_566 3_566
O3 Al4 Al1 Al4 92.4(18) . 3_566
Al2 Al4 Al1 Al4 -38.6(18) 3_566 3_566
Al3 Al4 Al1 Al4 140.8(18) . 3_566
O9 Al4 Al1 Al2 126.17(14) . .
O4 Al4 Al1 Al2 -148.64(9) 3_566 .
O5 Al4 Al1 Al2 30.81(10) . .
O12 Al4 Al1 Al2 -56.82(14) . .
O2 Al4 Al1 Al2 130.18(12) 3_566 .
O3 Al4 Al1 Al2 -49.01(13) . .
Al2 Al4 Al1 Al2 180.0 3_566 .
Al3 Al4 Al1 Al2 -0.58(5) . .
O9 Al4 Al1 Al2 -53.83(14) . 3_566
O4 Al4 Al1 Al2 31.36(9) 3_566 3_566
O5 Al4 Al1 Al2 -149.19(10) . 3_566
O12 Al4 Al1 Al2 123.18(14) . 3_566
O2 Al4 Al1 Al2 -49.82(12) 3_566 3_566
O3 Al4 Al1 Al2 130.98(13) . 3_566
Al3 Al4 Al1 Al2 179.42(5) . 3_566
O9 Al4 Al1 Al3 126.75(15) . .
O4 Al4 Al1 Al3 -148.06(10) 3_566 .
O5 Al4 Al1 Al3 31.39(9) . .
O12 Al4 Al1 Al3 -56.24(13) . .
O2 Al4 Al1 Al3 130.76(13) 3_566 .
O3 Al4 Al1 Al3 -48.44(12) . .
Al2 Al4 Al1 Al3 -179.42(5) 3_566 .
O9 Al4 Al1 Al3 -53.25(15) . 3_566
O4 Al4 Al1 Al3 31.94(10) 3_566 3_566
O5 Al4 Al1 Al3 -148.61(9) . 3_566
O12 Al4 Al1 Al3 123.76(13) . 3_566
O2 Al4 Al1 Al3 -49.24(13) 3_566 3_566
O3 Al4 Al1 Al3 131.57(12) . 3_566
Al2 Al4 Al1 Al3 0.58(5) 3_566 3_566
Al3 Al4 Al1 Al3 180.0 . 3_566
O8 Al3 Al2 O4 -98.80(16) . .
O11 Al3 Al2 O4 161.58(19) . .
O6 Al3 Al2 O4 162.6(2) . .
O5 Al3 Al2 O4 -1.1(2) . .
O3 Al3 Al2 O4 70.64(16) . .
O1 Al3 Al2 O4 -2.25(17) 3_566 .
Al4 Al3 Al2 O4 42.05(15) . .
Al1 Al3 Al2 O4 42.63(13) . .
O8 Al3 Al2 O7 -0.72(14) . .
O11 Al3 Al2 O7 -100.34(18) . .
O6 Al3 Al2 O7 -99.29(18) . .
O5 Al3 Al2 O7 97.00(16) . .
O3 Al3 Al2 O7 168.72(13) . .
O1 Al3 Al2 O7 95.82(15) 3_566 .
Al4 Al3 Al2 O7 140.13(11) . .
Al1 Al3 Al2 O7 140.70(11) . .
O8 Al3 Al2 O10 100.24(18) . .
O11 Al3 Al2 O10 0.6(2) . .
O6 Al3 Al2 O10 1.7(2) . .
O5 Al3 Al2 O10 -162.04(18) . .
O3 Al3 Al2 O10 -90.32(17) . .
O1 Al3 Al2 O10 -163.22(19) 3_566 .
Al4 Al3 Al2 O10 -118.91(15) . .
Al1 Al3 Al2 O10 -118.34(15) . .
O8 Al3 Al2 O6 98.57(18) . .
O11 Al3 Al2 O6 -1.1(2) . .
O5 Al3 Al2 O6 -163.7(2) . .
O3 Al3 Al2 O6 -91.99(17) . .
O1 Al3 Al2 O6 -164.89(19) 3_566 .
Al4 Al3 Al2 O6 -120.58(16) . .
Al1 Al3 Al2 O6 -120.01(15) . .
O8 Al3 Al2 O1 -96.54(15) . 3_566
O11 Al3 Al2 O1 163.8(2) . 3_566
O6 Al3 Al2 O1 164.89(19) . 3_566
O5 Al3 Al2 O1 1.18(17) . 3_566
O3 Al3 Al2 O1 72.90(14) . 3_566
Al4 Al3 Al2 O1 44.31(12) . 3_566
Al1 Al3 Al2 O1 44.88(11) . 3_566
O8 Al3 Al2 O2 -170.10(12) . .
O11 Al3 Al2 O2 90.28(17) . .
O6 Al3 Al2 O2 91.33(17) . .
O5 Al3 Al2 O2 -72.37(15) . .
O3 Al3 Al2 O2 -0.66(11) . .
O1 Al3 Al2 O2 -73.56(14) 3_566 .
Al4 Al3 Al2 O2 -29.25(10) . .
Al1 Al3 Al2 O2 -28.68(8) . .
O8 Al3 Al2 Al4 -142.00(10) . 3_566
O11 Al3 Al2 Al4 118.38(15) . 3_566
O6 Al3 Al2 Al4 119.43(16) . 3_566
O5 Al3 Al2 Al4 -44.28(15) . 3_566
O3 Al3 Al2 Al4 27.44(10) . 3_566
O1 Al3 Al2 Al4 -45.46(12) 3_566 3_566
Al4 Al3 Al2 Al4 -1.15(9) . 3_566
Al1 Al3 Al2 Al4 -0.58(5) . 3_566
O8 Al3 Al2 Al1 -141.42(10) . .
O11 Al3 Al2 Al1 118.95(16) . .
O6 Al3 Al2 Al1 120.01(15) . .
O5 Al3 Al2 Al1 -43.70(13) . .
O3 Al3 Al2 Al1 28.02(8) . .
O1 Al3 Al2 Al1 -44.88(11) 3_566 .
Al4 Al3 Al2 Al1 -0.57(5) . .
O9 Al4 Al3 O8 -4.9(2) . .
O4 Al4 Al3 O8 161.06(18) 3_566 .
O5 Al4 Al3 O8 -4.0(2) . .
O12 Al4 Al3 O8 -103.63(17) . .
O2 Al4 Al3 O8 88.67(17) 3_566 .
O3 Al4 Al3 O8 161.98(19) . .
Al2 Al4 Al3 O8 117.69(15) 3_566 .
Al1 Al4 Al3 O8 117.11(15) . .
O9 Al4 Al3 O11 95.10(18) . .
O4 Al4 Al3 O11 -98.92(16) 3_566 .
O5 Al4 Al3 O11 95.99(18) . .
O12 Al4 Al3 O11 -3.61(13) . .
O2 Al4 Al3 O11 -171.30(13) 3_566 .
O3 Al4 Al3 O11 -97.99(15) . .
Al2 Al4 Al3 O11 -142.28(10) 3_566 .
Al1 Al4 Al3 O11 -142.87(10) . .
O9 Al4 Al3 O6 -164.72(18) . .
O4 Al4 Al3 O6 1.3(2) 3_566 .
O5 Al4 Al3 O6 -163.8(2) . .
O12 Al4 Al3 O6 96.57(16) . .
O2 Al4 Al3 O6 -71.12(16) 3_566 .
O3 Al4 Al3 O6 2.18(17) . .
Al2 Al4 Al3 O6 -42.11(15) 3_566 .
Al1 Al4 Al3 O6 -42.69(13) . .
O9 Al4 Al3 O5 -0.9(2) . .
O4 Al4 Al3 O5 165.1(2) 3_566 .
O12 Al4 Al3 O5 -99.60(18) . .
O2 Al4 Al3 O5 92.71(17) 3_566 .
O3 Al4 Al3 O5 166.01(19) . .
Al2 Al4 Al3 O5 121.72(16) 3_566 .
Al1 Al4 Al3 O5 121.14(15) . .
O9 Al4 Al3 O3 -166.90(19) . .
O4 Al4 Al3 O3 -0.92(17) 3_566 .
O5 Al4 Al3 O3 -166.01(19) . .
O12 Al4 Al3 O3 94.38(15) . .
O2 Al4 Al3 O3 -73.31(14) 3_566 .
Al2 Al4 Al3 O3 -44.29(12) 3_566 .
Al1 Al4 Al3 O3 -44.87(11) . .
O9 Al4 Al3 O1 -93.75(17) . 3_566
O4 Al4 Al3 O1 72.23(15) 3_566 3_566
O5 Al4 Al3 O1 -92.86(17) . 3_566
O12 Al4 Al3 O1 167.54(12) . 3_566
O2 Al4 Al3 O1 -0.15(11) 3_566 3_566
O3 Al4 Al3 O1 73.16(14) . 3_566
Al2 Al4 Al3 O1 28.87(10) 3_566 3_566
Al1 Al4 Al3 O1 28.28(8) . 3_566
O9 Al4 Al3 Al1 -122.03(15) . .
O4 Al4 Al3 Al1 43.95(13) 3_566 .
O5 Al4 Al3 Al1 -121.14(15) . .
O12 Al4 Al3 Al1 139.26(10) . .
O2 Al4 Al3 Al1 -28.43(8) 3_566 .
O3 Al4 Al3 Al1 44.87(11) . .
Al2 Al4 Al3 Al1 0.58(5) 3_566 .
O9 Al4 Al3 Al2 -121.46(15) . .
O4 Al4 Al3 Al2 44.52(15) 3_566 .
O5 Al4 Al3 Al2 -120.57(16) . .
O12 Al4 Al3 Al2 139.83(10) . .
O2 Al4 Al3 Al2 -27.86(10) 3_566 .
O3 Al4 Al3 Al2 45.45(12) . .
Al2 Al4 Al3 Al2 1.16(9) 3_566 .
Al1 Al4 Al3 Al2 0.57(5) . .
O30 Al9 Al8 O27 -179.29(12) . 3_676
O31 Al9 Al8 O27 92.83(15) . 3_676
O28 Al9 Al8 O27 0.88(12) . 3_676
O34 Al9 Al8 O27 -87.53(15) . 3_676
O26 Al9 Al8 O27 -79.37(15) . 3_676
O25 Al9 Al8 O27 100.54(14) 3_676 3_676
Al11 Al9 Al8 O27 -29.96(8) . 3_676
Al10 Al9 Al8 O27 149.69(8) . 3_676
O30 Al9 Al8 O27 0.71(12) . .
O31 Al9 Al8 O27 -87.17(15) . .
O28 Al9 Al8 O27 -179.12(12) . .
O34 Al9 Al8 O27 92.47(15) . .
O26 Al9 Al8 O27 100.64(15) . .
O25 Al9 Al8 O27 -79.46(14) 3_676 .
Al11 Al9 Al8 O27 150.04(8) . .
Al10 Al9 Al8 O27 -30.31(8) . .
O30 Al9 Al8 O26 -99.93(15) . .
O31 Al9 Al8 O26 172.19(19) . .
O28 Al9 Al8 O26 80.25(15) . .
O34 Al9 Al8 O26 -8.16(17) . .
O25 Al9 Al8 O26 179.90(17) 3_676 .
Al11 Al9 Al8 O26 49.41(12) . .
Al10 Al9 Al8 O26 -130.94(13) . .
O30 Al9 Al8 O26 80.07(15) . 3_676
O31 Al9 Al8 O26 -7.81(19) . 3_676
O28 Al9 Al8 O26 -99.76(15) . 3_676
O34 Al9 Al8 O26 171.83(17) . 3_676
O26 Al9 Al8 O26 180.0 . 3_676
O25 Al9 Al8 O26 -0.10(17) 3_676 3_676
Al11 Al9 Al8 O26 -130.60(12) . 3_676
Al10 Al9 Al8 O26 49.05(13) . 3_676
O30 Al9 Al8 O25 -99.83(15) . .
O31 Al9 Al8 O25 172.30(17) . .
O28 Al9 Al8 O25 80.35(15) . .
O34 Al9 Al8 O25 -8.06(18) . .
O26 Al9 Al8 O25 0.10(17) . .
O25 Al9 Al8 O25 180.0 3_676 .
Al11 Al9 Al8 O25 49.51(12) . .
Al10 Al9 Al8 O25 -130.84(12) . .
O30 Al9 Al8 O25 80.17(15) . 3_676
O31 Al9 Al8 O25 -7.71(17) . 3_676
O28 Al9 Al8 O25 -99.66(15) . 3_676
O34 Al9 Al8 O25 171.94(18) . 3_676
O26 Al9 Al8 O25 -179.90(17) . 3_676
Al11 Al9 Al8 O25 -130.50(12) . 3_676
Al10 Al9 Al8 O25 49.15(12) . 3_676
O30 Al9 Al8 Al9 10(5) . 3_676
O31 Al9 Al8 Al9 -78(5) . 3_676
O28 Al9 Al8 Al9 -170(5) . 3_676
O34 Al9 Al8 Al9 102(5) . 3_676
O26 Al9 Al8 Al9 110(5) . 3_676
O25 Al9 Al8 Al9 -70(5) 3_676 3_676
Al11 Al9 Al8 Al9 159(5) . 3_676
Al10 Al9 Al8 Al9 -21(5) . 3_676
O30 Al9 Al8 Al11 -149.34(10) . .
O31 Al9 Al8 Al11 122.79(14) . .
O28 Al9 Al8 Al11 30.84(9) . .
O34 Al9 Al8 Al11 -57.57(13) . .
O26 Al9 Al8 Al11 -49.41(12) . .
O25 Al9 Al8 Al11 130.50(12) 3_676 .
Al10 Al9 Al8 Al11 179.65(5) . .
O30 Al9 Al8 Al11 30.66(10) . 3_676
O31 Al9 Al8 Al11 -57.21(14) . 3_676
O28 Al9 Al8 Al11 -149.16(9) . 3_676
O34 Al9 Al8 Al11 122.43(13) . 3_676
O26 Al9 Al8 Al11 130.59(12) . 3_676
O25 Al9 Al8 Al11 -49.50(12) 3_676 3_676
Al11 Al9 Al8 Al11 180.0 . 3_676
Al10 Al9 Al8 Al11 -0.35(5) . 3_676
O30 Al9 Al8 Al10 -148.99(9) . 3_676
O31 Al9 Al8 Al10 123.14(13) . 3_676
O28 Al9 Al8 Al10 31.19(10) . 3_676
O34 Al9 Al8 Al10 -57.22(14) . 3_676
O26 Al9 Al8 Al10 -49.06(13) . 3_676
O25 Al9 Al8 Al10 130.85(12) 3_676 3_676
Al11 Al9 Al8 Al10 0.35(5) . 3_676
Al10 Al9 Al8 Al10 180.0 . 3_676
O30 Al9 Al8 Al10 31.01(9) . .
O31 Al9 Al8 Al10 -56.86(13) . .
O28 Al9 Al8 Al10 -148.81(10) . .
O34 Al9 Al8 Al10 122.78(14) . .
O26 Al9 Al8 Al10 130.94(13) . .
O25 Al9 Al8 Al10 -49.15(12) 3_676 .
Al11 Al9 Al8 Al10 -179.65(5) . .
O27 Al8 Al10 O35 -174.08(17) 3_676 .
O27 Al8 Al10 O35 5.92(17) . .
O26 Al8 Al10 O35 -94.74(16) . .
O26 Al8 Al10 O35 85.26(16) 3_676 .
O25 Al8 Al10 O35 4.48(19) . .
O25 Al8 Al10 O35 -175.52(19) 3_676 .
Al9 Al8 Al10 O35 -124.71(14) . .
Al9 Al8 Al10 O35 55.29(14) 3_676 .
Al11 Al8 Al10 O35 -125.06(13) . .
Al11 Al8 Al10 O35 54.94(13) 3_676 .
Al10 Al8 Al10 O35 48(4) 3_676 .
O27 Al8 Al10 O32 3.15(19) 3_676 .
O27 Al8 Al10 O32 -176.85(19) . .
O26 Al8 Al10 O32 82.49(16) . .
O26 Al8 Al10 O32 -97.51(16) 3_676 .
O25 Al8 Al10 O32 -178.29(17) . .
O25 Al8 Al10 O32 1.71(17) 3_676 .
Al9 Al8 Al10 O32 52.52(13) . .
Al9 Al8 Al10 O32 -127.48(13) 3_676 .
Al11 Al8 Al10 O32 52.17(14) . .
Al11 Al8 Al10 O32 -127.83(14) 3_676 .
Al10 Al8 Al10 O32 -135(4) 3_676 .
O27 Al8 Al10 O30 -80.08(15) 3_676 .
O27 Al8 Al10 O30 99.92(15) . .
O26 Al8 Al10 O30 -0.74(12) . .
O26 Al8 Al10 O30 179.26(12) 3_676 .
O25 Al8 Al10 O30 98.49(15) . .
O25 Al8 Al10 O30 -81.51(15) 3_676 .
Al9 Al8 Al10 O30 -30.71(9) . .
Al9 Al8 Al10 O30 149.29(9) 3_676 .
Al11 Al8 Al10 O30 -31.06(10) . .
Al11 Al8 Al10 O30 148.94(10) 3_676 .
Al10 Al8 Al10 O30 142(4) 3_676 .
O27 Al8 Al10 O29 99.95(15) 3_676 3_676
O27 Al8 Al10 O29 -80.05(15) . 3_676
O26 Al8 Al10 O29 179.29(12) . 3_676
O26 Al8 Al10 O29 -0.72(12) 3_676 3_676
O25 Al8 Al10 O29 -81.49(15) . 3_676
O25 Al8 Al10 O29 98.51(15) 3_676 3_676
Al9 Al8 Al10 O29 149.32(10) . 3_676
Al9 Al8 Al10 O29 -30.69(10) 3_676 3_676
Al11 Al8 Al10 O29 148.97(9) . 3_676
Al11 Al8 Al10 O29 -31.04(9) 3_676 3_676
Al10 Al8 Al10 O29 -38(4) 3_676 3_676
O27 Al8 Al10 O25 1.44(18) 3_676 3_676
O27 Al8 Al10 O25 -178.56(18) . 3_676
O26 Al8 Al10 O25 80.77(15) . 3_676
O26 Al8 Al10 O25 -99.23(15) 3_676 3_676
O25 Al8 Al10 O25 179.999(2) . 3_676
Al9 Al8 Al10 O25 50.80(12) . 3_676
Al9 Al8 Al10 O25 -129.20(12) 3_676 3_676
Al11 Al8 Al10 O25 50.46(13) . 3_676
Al11 Al8 Al10 O25 -129.55(13) 3_676 3_676
Al10 Al8 Al10 O25 -137(4) 3_676 3_676
O27 Al8 Al10 O27 180.000(2) 3_676 .
O26 Al8 Al10 O27 -100.66(15) . .
O26 Al8 Al10 O27 79.34(15) 3_676 .
O25 Al8 Al10 O27 -1.44(18) . .
O25 Al8 Al10 O27 178.56(18) 3_676 .
Al9 Al8 Al10 O27 -130.63(13) . .
Al9 Al8 Al10 O27 49.37(13) 3_676 .
Al11 Al8 Al10 O27 -130.98(12) . .
Al11 Al8 Al10 O27 49.02(12) 3_676 .
Al10 Al8 Al10 O27 42(4) 3_676 .
O27 Al8 Al10 Al9 -49.37(13) 3_676 .
O27 Al8 Al10 Al9 130.63(13) . .
O26 Al8 Al10 Al9 29.97(9) . .
O26 Al8 Al10 Al9 -150.03(9) 3_676 .
O25 Al8 Al10 Al9 129.19(12) . .
O25 Al8 Al10 Al9 -50.80(12) 3_676 .
Al9 Al8 Al10 Al9 180.0 3_676 .
Al11 Al8 Al10 Al9 -0.35(5) . .
Al11 Al8 Al10 Al9 179.65(5) 3_676 .
Al10 Al8 Al10 Al9 173(4) 3_676 .
O27 Al8 Al10 Al11 130.98(12) 3_676 3_676
O27 Al8 Al10 Al11 -49.02(12) . 3_676
O26 Al8 Al10 Al11 -149.68(9) . 3_676
O26 Al8 Al10 Al11 30.32(9) 3_676 3_676
O25 Al8 Al10 Al11 -50.45(13) . 3_676
O25 Al8 Al10 Al11 129.55(13) 3_676 3_676
Al9 Al8 Al10 Al11 -179.65(5) . 3_676
Al9 Al8 Al10 Al11 0.35(5) 3_676 3_676
Al11 Al8 Al10 Al11 180.0 . 3_676
Al10 Al8 Al10 Al11 -7(4) 3_676 3_676
O36 Al11 Al8 O27 5.35(17) . 3_676
O33 Al11 Al8 O27 -175.95(19) . 3_676
O28 Al11 Al8 O27 99.95(15) . 3_676
O29 Al11 Al8 O27 -80.57(15) . 3_676
O26 Al11 Al8 O27 179.97(18) . 3_676
Al9 Al11 Al8 O27 130.79(13) . 3_676
Al10 Al11 Al8 O27 -49.56(12) 3_676 3_676
O36 Al11 Al8 O27 -174.65(17) . .
O33 Al11 Al8 O27 4.05(19) . .
O28 Al11 Al8 O27 -80.05(15) . .
O29 Al11 Al8 O27 99.43(15) . .
O27 Al11 Al8 O27 180.0 3_676 .
O26 Al11 Al8 O27 -0.03(18) . .
Al9 Al11 Al8 O27 -49.21(13) . .
Al10 Al11 Al8 O27 130.44(12) 3_676 .
O36 Al11 Al8 O26 -174.61(19) . .
O33 Al11 Al8 O26 4.09(17) . .
O28 Al11 Al8 O26 -80.02(15) . .
O29 Al11 Al8 O26 99.46(15) . .
O27 Al11 Al8 O26 -179.97(18) 3_676 .
Al9 Al11 Al8 O26 -49.18(13) . .
Al10 Al11 Al8 O26 130.47(13) 3_676 .
O36 Al11 Al8 O26 5.38(19) . 3_676
O33 Al11 Al8 O26 -175.92(17) . 3_676
O28 Al11 Al8 O26 99.98(15) . 3_676
O29 Al11 Al8 O26 -80.54(15) . 3_676
O27 Al11 Al8 O26 0.03(18) 3_676 3_676
O26 Al11 Al8 O26 180.0 . 3_676
Al9 Al11 Al8 O26 130.82(13) . 3_676
Al10 Al11 Al8 O26 -49.53(13) 3_676 3_676
O36 Al11 Al8 O25 85.55(15) . .
O33 Al11 Al8 O25 -95.75(15) . .
O28 Al11 Al8 O25 -179.85(12) . .
O29 Al11 Al8 O25 -0.37(12) . .
O27 Al11 Al8 O25 80.20(15) 3_676 .
O26 Al11 Al8 O25 -99.83(15) . .
Al9 Al11 Al8 O25 -149.01(9) . .
Al10 Al11 Al8 O25 30.64(9) 3_676 .
O36 Al11 Al8 O25 -94.45(15) . 3_676
O33 Al11 Al8 O25 84.25(15) . 3_676
O28 Al11 Al8 O25 0.15(12) . 3_676
O29 Al11 Al8 O25 179.63(12) . 3_676
O27 Al11 Al8 O25 -99.80(15) 3_676 3_676
O26 Al11 Al8 O25 80.16(15) . 3_676
Al9 Al11 Al8 O25 30.99(9) . 3_676
Al10 Al11 Al8 O25 -149.36(9) 3_676 3_676
O36 Al11 Al8 Al9 -125.44(14) . .
O33 Al11 Al8 Al9 53.26(13) . .
O28 Al11 Al8 Al9 -30.84(9) . .
O29 Al11 Al8 Al9 148.64(10) . .
O27 Al11 Al8 Al9 -130.79(13) 3_676 .
O26 Al11 Al8 Al9 49.18(13) . .
Al10 Al11 Al8 Al9 179.65(5) 3_676 .
O36 Al11 Al8 Al9 54.57(14) . 3_676
O33 Al11 Al8 Al9 -126.73(13) . 3_676
O28 Al11 Al8 Al9 149.16(9) . 3_676
O29 Al11 Al8 Al9 -31.36(10) . 3_676
O27 Al11 Al8 Al9 49.21(13) 3_676 3_676
O26 Al11 Al8 Al9 -130.82(13) . 3_676
Al9 Al11 Al8 Al9 180.0 . 3_676
Al10 Al11 Al8 Al9 -0.35(5) 3_676 3_676
O36 Al11 Al8 Al11 139(31) . 3_676
O33 Al11 Al8 Al11 -42(31) . 3_676
O28 Al11 Al8 Al11 -126(31) . 3_676
O29 Al11 Al8 Al11 53(31) . 3_676
O27 Al11 Al8 Al11 134(31) 3_676 3_676
O26 Al11 Al8 Al11 -46(31) . 3_676
Al9 Al11 Al8 Al11 -95(31) . 3_676
Al10 Al11 Al8 Al11 84(31) 3_676 3_676
O36 Al11 Al8 Al10 54.91(13) . 3_676
O33 Al11 Al8 Al10 -126.39(14) . 3_676
O28 Al11 Al8 Al10 149.51(10) . 3_676
O29 Al11 Al8 Al10 -31.01(9) . 3_676
O27 Al11 Al8 Al10 49.56(12) 3_676 3_676
O26 Al11 Al8 Al10 -130.47(13) . 3_676
Al9 Al11 Al8 Al10 -179.65(5) . 3_676
O36 Al11 Al8 Al10 -125.09(13) . .
O33 Al11 Al8 Al10 53.61(14) . .
O28 Al11 Al8 Al10 -30.49(10) . .
O29 Al11 Al8 Al10 148.99(9) . .
O27 Al11 Al8 Al10 -130.44(12) 3_676 .
O26 Al11 Al8 Al10 49.53(13) . .
Al9 Al11 Al8 Al10 0.35(5) . .
Al10 Al11 Al8 Al10 180.0 3_676 .
O30 Al9 Al10 O35 -4.4(2) . .
O31 Al9 Al10 O35 -105.18(18) . .
O28 Al9 Al10 O35 160.01(18) . .
O34 Al9 Al10 O35 -1.3(2) . .
O26 Al9 Al10 O35 87.87(17) . .
O25 Al9 Al10 O35 161.47(19) 3_676 .
Al8 Al9 Al10 O35 116.03(15) . .
Al11 Al9 Al10 O35 116.39(15) . .
O30 Al9 Al10 O32 96.20(18) . .
O31 Al9 Al10 O32 -4.56(14) . .
O28 Al9 Al10 O32 -99.38(16) . .
O34 Al9 Al10 O32 99.35(17) . .
O26 Al9 Al10 O32 -171.51(13) . .
O25 Al9 Al10 O32 -97.91(15) 3_676 .
Al8 Al9 Al10 O32 -143.35(10) . .
Al11 Al9 Al10 O32 -142.99(10) . .
O31 Al9 Al10 O30 -100.76(18) . .
O28 Al9 Al10 O30 164.4(2) . .
O34 Al9 Al10 O30 3.2(2) . .
O26 Al9 Al10 O30 92.29(17) . .
O25 Al9 Al10 O30 165.9(2) 3_676 .
Al8 Al9 Al10 O30 120.46(16) . .
Al11 Al9 Al10 O30 120.81(16) . .
O30 Al9 Al10 O29 -163.6(2) . 3_676
O31 Al9 Al10 O29 95.68(16) . 3_676
O28 Al9 Al10 O29 0.9(2) . 3_676
O34 Al9 Al10 O29 -160.40(18) . 3_676
O26 Al9 Al10 O29 -71.27(16) . 3_676
O25 Al9 Al10 O29 2.33(17) 3_676 3_676
Al8 Al9 Al10 O29 -43.11(13) . 3_676
Al11 Al9 Al10 O29 -42.75(15) . 3_676
O30 Al9 Al10 O25 -165.9(2) . 3_676
O31 Al9 Al10 O25 93.35(15) . 3_676
O28 Al9 Al10 O25 -1.47(17) . 3_676
O34 Al9 Al10 O25 -162.74(19) . 3_676
O26 Al9 Al10 O25 -73.60(14) . 3_676
Al8 Al9 Al10 O25 -45.44(11) . 3_676
Al11 Al9 Al10 O25 -45.08(12) . 3_676
O30 Al9 Al10 O27 -92.42(17) . .
O31 Al9 Al10 O27 166.82(13) . .
O28 Al9 Al10 O27 72.00(16) . .
O34 Al9 Al10 O27 -89.27(16) . .
O26 Al9 Al10 O27 -0.13(12) . .
O25 Al9 Al10 O27 73.47(14) 3_676 .
Al8 Al9 Al10 O27 28.03(8) . .
Al11 Al9 Al10 O27 28.39(10) . .
O30 Al9 Al10 Al11 -120.11(16) . 3_676
O31 Al9 Al10 Al11 139.13(11) . 3_676
O28 Al9 Al10 Al11 44.32(15) . 3_676
O34 Al9 Al10 Al11 -116.95(14) . 3_676
O26 Al9 Al10 Al11 -27.81(10) . 3_676
O25 Al9 Al10 Al11 45.79(12) 3_676 3_676
Al8 Al9 Al10 Al11 0.35(5) . 3_676
Al11 Al9 Al10 Al11 0.70(9) . 3_676
O30 Al9 Al10 Al8 -120.46(16) . .
O31 Al9 Al10 Al8 138.78(10) . .
O28 Al9 Al10 Al8 43.97(13) . .
O34 Al9 Al10 Al8 -117.30(14) . .
O26 Al9 Al10 Al8 -28.16(8) . .
O25 Al9 Al10 Al8 45.44(11) 3_676 .
Al11 Al9 Al10 Al8 0.35(5) . .
O36 Al11 Al9 O30 160.28(18) . .
O33 Al11 Al9 O30 -98.47(17) . .
O28 Al11 Al9 O30 164.3(2) . .
O29 Al11 Al9 O30 -0.9(2) . .
O27 Al11 Al9 O30 70.96(16) 3_676 .
O26 Al11 Al9 O30 -1.73(17) . .
Al10 Al11 Al9 O30 42.68(15) 3_676 .
Al8 Al11 Al9 O30 43.03(14) . .
O36 Al11 Al9 O31 0.8(2) . .
O33 Al11 Al9 O31 102.05(17) . .
O28 Al11 Al9 O31 4.8(2) . .
O29 Al11 Al9 O31 -160.36(18) . .
O27 Al11 Al9 O31 -88.52(17) 3_676 .
O26 Al11 Al9 O31 -161.21(19) . .
Al10 Al11 Al9 O31 -116.80(15) 3_676 .
Al8 Al11 Al9 O31 -116.45(15) . .
O36 Al11 Al9 O28 -4.0(2) . .
O33 Al11 Al9 O28 97.28(18) . .
O29 Al11 Al9 O28 -165.1(2) . .
O27 Al11 Al9 O28 -93.30(17) 3_676 .
O26 Al11 Al9 O28 -166.0(2) . .
Al10 Al11 Al9 O28 -121.57(16) 3_676 .
Al8 Al11 Al9 O28 -121.23(15) . .
O36 Al11 Al9 O34 -103.85(17) . .
O33 Al11 Al9 O34 -2.61(14) . .
O28 Al11 Al9 O34 -99.88(18) . .
O29 Al11 Al9 O34 94.98(16) . .
O27 Al11 Al9 O34 166.82(13) 3_676 .
O26 Al11 Al9 O34 94.13(15) . .
Al10 Al11 Al9 O34 138.54(11) 3_676 .
Al8 Al11 Al9 O34 138.89(10) . .
O36 Al11 Al9 O26 162.02(19) . .
O33 Al11 Al9 O26 -96.74(15) . .
O28 Al11 Al9 O26 166.0(2) . .
O29 Al11 Al9 O26 0.85(17) . .
O27 Al11 Al9 O26 72.69(14) 3_676 .
Al10 Al11 Al9 O26 44.41(12) 3_676 .
Al8 Al11 Al9 O26 44.76(12) . .
O36 Al11 Al9 O25 88.58(17) . 3_676
O33 Al11 Al9 O25 -170.18(13) . 3_676
O28 Al11 Al9 O25 92.55(17) . 3_676
O29 Al11 Al9 O25 -72.59(16) . 3_676
O27 Al11 Al9 O25 -0.75(11) 3_676 3_676
O26 Al11 Al9 O25 -73.44(14) . 3_676
Al10 Al11 Al9 O25 -29.03(10) 3_676 3_676
Al8 Al11 Al9 O25 -28.68(8) . 3_676
O36 Al11 Al9 Al8 117.26(15) . .
O33 Al11 Al9 Al8 -141.50(10) . .
O28 Al11 Al9 Al8 121.23(15) . .
O29 Al11 Al9 Al8 -43.91(13) . .
O27 Al11 Al9 Al8 27.93(8) 3_676 .
O26 Al11 Al9 Al8 -44.76(11) . .
Al10 Al11 Al9 Al8 -0.35(5) 3_676 .
O36 Al11 Al9 Al10 116.90(15) . .
O33 Al11 Al9 Al10 -141.85(11) . .
O28 Al11 Al9 Al10 120.87(16) . .
O29 Al11 Al9 Al10 -44.27(15) . .
O27 Al11 Al9 Al10 27.57(10) 3_676 .
O26 Al11 Al9 Al10 -45.11(12) . .
Al10 Al11 Al9 Al10 -0.70(9) 3_676 .
Al8 Al11 Al9 Al10 -0.35(5) . .
Al3 O3 Al1 O3 97.4(18) . 3_566
Al4 O3 Al1 O3 -164.3(18) . 3_566
Al3 O3 Al1 O1 0.13(12) . 3_566
Al4 O3 Al1 O1 98.35(12) . 3_566
Al3 O3 Al1 O1 -179.88(12) . .
Al4 O3 Al1 O1 -81.65(12) . .
Al3 O3 Al1 O2 -97.69(13) . 3_566
Al4 O3 Al1 O2 0.53(12) . 3_566
Al3 O3 Al1 O2 82.32(13) . .
Al4 O3 Al1 O2 -179.46(12) . .
Al3 O3 Al1 Al4 81.78(15) . 3_566
Al4 O3 Al1 Al4 180.0 . 3_566
Al3 O3 Al1 Al4 -98.22(15) . .
Al3 O3 Al1 Al2 41.01(10) . .
Al4 O3 Al1 Al2 139.23(10) . .
Al3 O3 Al1 Al2 -139.00(10) . 3_566
Al4 O3 Al1 Al2 -40.78(10) . 3_566
Al4 O3 Al1 Al3 98.22(15) . .
Al3 O3 Al1 Al3 180.0 . 3_566
Al4 O3 Al1 Al3 -81.78(15) . 3_566
Al2 O1 Al1 O3 81.85(13) 3_566 .
Al3 O1 Al1 O3 -179.88(12) 3_566 .
Al2 O1 Al1 O3 -98.15(13) 3_566 3_566
Al3 O1 Al1 O3 0.12(12) 3_566 3_566
Al2 O1 Al1 O1 -153.0(2) 3_566 3_566
Al3 O1 Al1 O1 -54.8(2) 3_566 3_566
Al2 O1 Al1 O2 -0.42(12) 3_566 3_566
Al3 O1 Al1 O2 97.86(12) 3_566 3_566
Al2 O1 Al1 O2 179.59(12) 3_566 .
Al3 O1 Al1 O2 -82.14(12) 3_566 .
Al2 O1 Al1 Al4 -139.49(10) 3_566 3_566
Al3 O1 Al1 Al4 -41.22(10) 3_566 3_566
Al2 O1 Al1 Al4 40.51(10) 3_566 .
Al3 O1 Al1 Al4 138.78(10) 3_566 .
Al2 O1 Al1 Al2 180.001(1) 3_566 .
Al3 O1 Al1 Al2 -81.73(14) 3_566 .
Al3 O1 Al1 Al2 98.27(14) 3_566 3_566
Al2 O1 Al1 Al3 81.73(14) 3_566 .
Al3 O1 Al1 Al3 180.0 3_566 .
Al2 O1 Al1 Al3 -98.27(14) 3_566 3_566
Al4 O2 Al1 O3 -179.46(12) 3_566 .
Al2 O2 Al1 O3 -81.96(12) . .
Al4 O2 Al1 O3 0.54(12) 3_566 3_566
Al2 O2 Al1 O3 98.04(12) . 3_566
Al4 O2 Al1 O1 -97.90(13) 3_566 3_566
Al2 O2 Al1 O1 -0.41(11) . 3_566
Al4 O2 Al1 O1 82.09(13) 3_566 .
Al2 O2 Al1 O1 179.59(11) . .
Al4 O2 Al1 O2 37(5) 3_566 3_566
Al2 O2 Al1 O2 135(5) . 3_566
Al2 O2 Al1 Al4 97.49(14) . 3_566
Al4 O2 Al1 Al4 179.998(1) 3_566 .
Al2 O2 Al1 Al4 -82.51(14) . .
Al4 O2 Al1 Al2 -97.49(14) 3_566 .
Al4 O2 Al1 Al2 82.50(14) 3_566 3_566
Al2 O2 Al1 Al2 180.0 . 3_566
Al4 O2 Al1 Al3 -139.02(10) 3_566 .
Al2 O2 Al1 Al3 -41.53(10) . .
Al4 O2 Al1 Al3 40.98(10) 3_566 3_566
Al2 O2 Al1 Al3 138.47(10) . 3_566
Al4 O4 Al2 O7 -178.47(15) 3_566 .
Al4 O4 Al2 O10 81.08(16) 3_566 .
Al4 O4 Al2 O6 -47.2(5) 3_566 .
Al4 O4 Al2 O1 -87.42(15) 3_566 3_566
Al4 O4 Al2 O2 -10.15(13) 3_566 .
Al4 O4 Al2 Al1 -49.50(12) 3_566 .
Al4 O4 Al2 Al3 -85.91(16) 3_566 .
Al7 O7 Al2 O4 148.2(2) . .
Al7 O7 Al2 O10 -119.6(2) . .
Al7 O7 Al2 O6 -19.4(3) . .
Al7 O7 Al2 O1 58.7(2) . 3_566
Al7 O7 Al2 O2 78.0(7) . .
Al7 O7 Al2 Al4 146.92(17) . 3_566
Al7 O7 Al2 Al1 62.3(3) . .
Al7 O7 Al2 Al3 16.9(2) . .
Al5 O10 Al2 O4 -16.7(2) . .
Al5 O10 Al2 O7 -115.4(2) . .
Al5 O10 Al2 O6 150.2(2) . .
Al5 O10 Al2 O1 73.3(7) . 3_566
Al5 O10 Al2 O2 60.9(2) . .
Al5 O10 Al2 Al4 19.4(2) . 3_566
Al5 O10 Al2 Al1 62.7(3) . .
Al5 O10 Al2 Al3 149.16(16) . .
Al3 O6 Al2 O4 -51.6(5) . .
Al3 O6 Al2 O7 80.33(16) . .
Al3 O6 Al2 O10 -178.83(14) . .
Al3 O6 Al2 O1 -10.28(13) . 3_566
Al3 O6 Al2 O2 -87.63(14) . .
Al3 O6 Al2 Al4 -86.85(16) . 3_566
Al3 O6 Al2 Al1 -49.29(11) . .
Al1 O2 Al2 O4 -91.78(13) . .
Al4 O2 Al2 O4 9.03(12) 3_566 .
Al1 O2 Al2 O7 -19.5(7) . .
Al4 O2 Al2 O7 81.3(6) 3_566 .
Al1 O2 Al2 O10 177.88(13) . .
Al4 O2 Al2 O10 -81.31(13) 3_566 .
Al1 O2 Al2 O6 78.31(13) . .
Al4 O2 Al2 O6 179.11(13) 3_566 .
Al1 O2 Al2 O1 0.39(11) . 3_566
Al4 O2 Al2 O1 101.20(12) 3_566 3_566
Al1 O2 Al2 Al4 -100.81(14) . 3_566
Al4 O2 Al2 Al1 100.81(14) 3_566 .
Al1 O2 Al2 Al3 41.54(9) . .
Al4 O2 Al2 Al3 142.35(10) 3_566 .
Al7 O8 Al3 O11 121.4(2) . .
Al7 O8 Al3 O6 20.8(2) . .
Al7 O8 Al3 O5 -146.6(2) . .
Al7 O8 Al3 O3 -72.4(7) . .
Al7 O8 Al3 O1 -56.9(2) . 3_566
Al7 O8 Al3 Al4 -144.17(17) . .
Al7 O8 Al3 Al1 -59.7(3) . .
Al7 O8 Al3 Al2 -15.5(2) . .
Al6 O11 Al3 O8 120.4(2) . .
Al6 O11 Al3 O6 -146.2(2) . .
Al6 O11 Al3 O5 21.5(2) . .
Al6 O11 Al3 O3 -56.6(2) . .
Al6 O11 Al3 O1 -68.8(8) . 3_566
Al6 O11 Al3 Al4 -14.9(2) . .
Al6 O11 Al3 Al1 -58.4(3) . .
Al6 O11 Al3 Al2 -145.54(16) . .
Al2 O6 Al3 O8 -80.51(15) . .
Al2 O6 Al3 O11 179.27(14) . .
Al2 O6 Al3 O5 49.0(5) . .
Al2 O6 Al3 O3 86.89(14) . .
Al2 O6 Al3 O1 10.22(13) . 3_566
Al2 O6 Al3 Al4 85.42(16) . .
Al2 O6 Al3 Al1 49.13(11) . .
Al4 O5 Al3 O8 177.13(14) . .
Al4 O5 Al3 O11 -82.91(15) . .
Al4 O5 Al3 O6 48.5(5) . .
Al4 O5 Al3 O3 9.54(13) . .
Al4 O5 Al3 O1 86.13(14) . 3_566
Al4 O5 Al3 Al1 48.28(11) . .
Al4 O5 Al3 Al2 85.34(16) . .
Al1 O3 Al3 O8 15.9(7) . .
Al4 O3 Al3 O8 -84.9(6) . .
Al1 O3 Al3 O11 -177.75(13) . .
Al4 O3 Al3 O11 81.49(13) . .
Al1 O3 Al3 O6 -77.61(13) . .
Al4 O3 Al3 O6 -178.36(13) . .
Al1 O3 Al3 O5 92.27(13) . .
Al4 O3 Al3 O5 -8.48(12) . .
Al1 O3 Al3 O1 -0.12(11) . 3_566
Al4 O3 Al3 O1 -100.87(12) . 3_566
Al1 O3 Al3 Al4 100.75(14) . .
Al4 O3 Al3 Al1 -100.75(14) . .
Al1 O3 Al3 Al2 -40.88(10) . .
Al4 O3 Al3 Al2 -141.63(10) . .
O9 Al4 O12 Al6 -112.8(2) . .
O4 Al4 O12 Al6 154.0(2) 3_566 .
O5 Al4 O12 Al6 -13.5(2) . .
O2 Al4 O12 Al6 88.5(6) 3_566 .
O3 Al4 O12 Al6 64.6(2) . .
Al2 Al4 O12 Al6 152.07(15) 3_566 .
Al1 Al4 O12 Al6 69.4(3) . .
Al3 Al4 O12 Al6 23.1(2) . .
O11 Al6 O12 Al4 -31.2(2) . .
O24 Al6 O12 Al4 63.8(2) . .
O17 Al6 O12 Al4 155.0(12) . .
O23 Al6 O12 Al4 -121.0(2) . .
O18 Al6 O12 Al4 151.4(2) . .
O4 Al4 O9 Al5 -19.1(2) 3_566 3_566
O5 Al4 O9 Al5 149.8(2) . 3_566
O12 Al4 O9 Al5 -116.2(2) . 3_566
O2 Al4 O9 Al5 58.9(2) 3_566 3_566
O3 Al4 O9 Al5 80.6(9) . 3_566
Al2 Al4 O9 Al5 16.9(2) 3_566 3_566
Al1 Al4 O9 Al5 61.4(3) . 3_566
Al3 Al4 O9 Al5 150.34(15) . 3_566
O9 Al4 O5 Al3 179.37(14) . .
O4 Al4 O5 Al3 -46.5(6) 3_566 .
O12 Al4 O5 Al3 79.92(15) . .
O2 Al4 O5 Al3 -86.83(14) 3_566 .
O3 Al4 O5 Al3 -9.45(13) . .
Al2 Al4 O5 Al3 -85.72(16) 3_566 .
Al1 Al4 O5 Al3 -48.52(11) . .
O9 Al4 O3 Al1 -22.7(9) . .
O4 Al4 O3 Al1 77.26(13) 3_566 .
O5 Al4 O3 Al1 -93.46(13) . .
O12 Al4 O3 Al1 173.89(13) . .
O2 Al4 O3 Al1 -0.52(11) 3_566 .
Al2 Al4 O3 Al1 40.94(10) 3_566 .
Al3 Al4 O3 Al1 -102.04(14) . .
O9 Al4 O3 Al3 79.4(9) . .
O4 Al4 O3 Al3 179.30(13) 3_566 .
O5 Al4 O3 Al3 8.58(12) . .
O12 Al4 O3 Al3 -84.07(13) . .
O2 Al4 O3 Al3 101.52(12) 3_566 .
Al2 Al4 O3 Al3 142.98(9) 3_566 .
Al1 Al4 O3 Al3 102.04(14) . .
Al2 O10 Al5 O9 -28.5(3) . 3_566
Al2 O10 Al5 O21 -122.1(2) . .
Al2 O10 Al5 O16 151.2(2) . .
Al2 O10 Al5 O15 173(2) . .
Al2 O10 Al5 O22 65.1(2) . .
O12 Al6 O11 Al3 26.0(3) . .
O24 Al6 O11 Al3 -69.9(2) . .
O17 Al6 O11 Al3 -154.7(2) . .
O23 Al6 O11 Al3 119.1(2) . .
O18 Al6 O11 Al3 142(3) . .
Al3 O8 Al7 O7 23.8(3) . .
Al3 O8 Al7 O19 117.6(2) . .
Al3 O8 Al7 O20 -70.7(3) . .
Al3 O8 Al7 O14 -155.6(2) . .
Al3 O8 Al7 O13 -163(3) . .
Al2 O7 Al7 O8 -24.5(3) . .
Al2 O7 Al7 O19 -116.5(2) . .
Al2 O7 Al7 O20 70.2(3) . .
Al2 O7 Al7 O14 148(2) . .
Al2 O7 Al7 O13 155.8(3) . .
O27 Al8 O25 Al10 -0.97(12) 3_676 3_676
O27 Al8 O25 Al10 179.03(12) . 3_676
O26 Al8 O25 Al10 -82.97(13) . 3_676
O26 Al8 O25 Al10 97.03(13) 3_676 3_676
O25 Al8 O25 Al10 -168(5) 3_676 3_676
Al9 Al8 O25 Al10 -83.04(14) . 3_676
Al9 Al8 O25 Al10 96.96(14) 3_676 3_676
Al11 Al8 O25 Al10 -41.87(10) . 3_676
Al11 Al8 O25 Al10 138.13(10) 3_676 3_676
Al10 Al8 O25 Al10 179.998(1) . 3_676
O27 Al8 O25 Al9 -97.93(12) 3_676 3_676
O27 Al8 O25 Al9 82.07(12) . 3_676
O26 Al8 O25 Al9 -179.94(12) . 3_676
O26 Al8 O25 Al9 0.07(12) 3_676 3_676
O25 Al8 O25 Al9 95(5) 3_676 3_676
Al9 Al8 O25 Al9 180.0 . 3_676
Al11 Al8 O25 Al9 -138.83(10) . 3_676
Al11 Al8 O25 Al9 41.17(10) 3_676 3_676
Al10 Al8 O25 Al9 -96.96(14) 3_676 3_676
Al10 Al8 O25 Al9 83.04(14) . 3_676
O27 Al8 O27 Al11 109(26) 3_676 3_676
O26 Al8 O27 Al11 179.98(12) . 3_676
O26 Al8 O27 Al11 -0.02(12) 3_676 3_676
O25 Al8 O27 Al11 -83.05(13) . 3_676
O25 Al8 O27 Al11 96.95(13) 3_676 3_676
Al9 Al8 O27 Al11 139.05(10) . 3_676
Al9 Al8 O27 Al11 -40.95(10) 3_676 3_676
Al11 Al8 O27 Al11 180.0 . 3_676
Al10 Al8 O27 Al11 -82.09(14) 3_676 3_676
Al10 Al8 O27 Al11 97.90(14) . 3_676
O27 Al8 O27 Al10 11(26) 3_676 .
O26 Al8 O27 Al10 82.08(13) . .
O26 Al8 O27 Al10 -97.92(13) 3_676 .
O25 Al8 O27 Al10 179.04(12) . .
O25 Al8 O27 Al10 -0.96(12) 3_676 .
Al9 Al8 O27 Al10 41.15(10) . .
Al9 Al8 O27 Al10 -138.85(10) 3_676 .
Al11 Al8 O27 Al10 82.10(14) . .
Al11 Al8 O27 Al10 -97.90(14) 3_676 .
Al10 Al8 O27 Al10 180.002(1) 3_676 .
O27 Al8 O26 Al9 97.89(13) 3_676 .
O27 Al8 O26 Al9 -82.11(13) . .
O26 Al8 O26 Al9 -54(6) 3_676 .
O25 Al8 O26 Al9 -179.93(12) . .
O25 Al8 O26 Al9 0.07(12) 3_676 .
Al9 Al8 O26 Al9 180.0 3_676 .
Al11 Al8 O26 Al9 97.91(15) . .
Al11 Al8 O26 Al9 -82.09(15) 3_676 .
Al10 Al8 O26 Al9 139.08(10) 3_676 .
Al10 Al8 O26 Al9 -40.92(10) . .
O27 Al8 O26 Al11 -0.02(12) 3_676 .
O27 Al8 O26 Al11 179.98(12) . .
O26 Al8 O26 Al11 -152(6) 3_676 .
O25 Al8 O26 Al11 82.16(13) . .
O25 Al8 O26 Al11 -97.85(13) 3_676 .
Al9 Al8 O26 Al11 -97.91(15) . .
Al9 Al8 O26 Al11 82.09(15) 3_676 .
Al11 Al8 O26 Al11 180.0 3_676 .
Al10 Al8 O26 Al11 41.17(10) 3_676 .
Al10 Al8 O26 Al11 -138.83(10) . .
O30 Al9 O26 Al8 77.31(13) . .
O31 Al9 O26 Al8 -25.8(6) . .
O28 Al9 O26 Al8 -92.95(13) . .
O34 Al9 O26 Al8 173.66(13) . .
O25 Al9 O26 Al8 -0.06(11) 3_676 .
Al11 Al9 O26 Al8 -101.41(14) . .
Al10 Al9 O26 Al8 41.04(10) . .
O30 Al9 O26 Al11 178.72(13) . .
O31 Al9 O26 Al11 75.6(6) . .
O28 Al9 O26 Al11 8.46(12) . .
O34 Al9 O26 Al11 -84.93(13) . .
O25 Al9 O26 Al11 101.35(12) 3_676 .
Al8 Al9 O26 Al11 101.41(14) . .
Al10 Al9 O26 Al11 142.45(10) . .
O30 Al9 O34 Al12 154.3(2) . .
O31 Al9 O34 Al12 -110.9(2) . .
O28 Al9 O34 Al12 -13.8(2) . .
O26 Al9 O34 Al12 64.3(2) . .
O25 Al9 O34 Al12 92.1(6) 3_676 .
Al8 Al9 O34 Al12 69.4(3) . .
Al11 Al9 O34 Al12 22.1(2) . .
Al10 Al9 O34 Al12 152.40(15) . .
O30 Al9 O28 Al11 -49.2(6) . .
O31 Al9 O28 Al11 -176.46(15) . .
O34 Al9 O28 Al11 80.26(16) . .
O26 Al9 O28 Al11 -9.59(13) . .
O25 Al9 O28 Al11 -87.02(15) 3_676 .
Al8 Al9 O28 Al11 -48.57(12) . .
Al10 Al9 O28 Al11 -86.04(16) . .
O31 Al9 O30 Al10 79.06(16) . .
O28 Al9 O30 Al10 -48.5(6) . .
O34 Al9 O30 Al10 -177.66(15) . .
O26 Al9 O30 Al10 -87.10(15) . .
O25 Al9 O30 Al10 -9.62(13) 3_676 .
Al8 Al9 O30 Al10 -49.14(12) . .
Al11 Al9 O30 Al10 -85.93(17) . .
O30 Al9 O31 Al14 -13.3(2) . .
O28 Al9 O31 Al14 154.5(2) . .
O34 Al9 O31 Al14 -110.6(2) . .
O26 Al9 O31 Al14 89.4(6) . .
O25 Al9 O31 Al14 64.3(2) 3_676 .
Al8 Al9 O31 Al14 69.2(3) . .
Al11 Al9 O31 Al14 151.65(16) . .
Al10 Al9 O31 Al14 22.3(2) . .
O35 Al10 O27 Al8 -175.38(13) . .
O32 Al10 O27 Al8 12.9(8) . .
O30 Al10 O27 Al8 -76.71(13) . .
O29 Al10 O27 Al8 93.33(13) 3_676 .
O25 Al10 O27 Al8 0.92(11) 3_676 .
Al9 Al10 O27 Al8 -40.93(10) . .
Al11 Al10 O27 Al8 101.86(14) 3_676 .
O35 Al10 O27 Al11 82.76(13) . 3_676
O32 Al10 O27 Al11 -89.0(7) . 3_676
O30 Al10 O27 Al11 -178.57(13) . 3_676
O29 Al10 O27 Al11 -8.53(12) 3_676 3_676
O25 Al10 O27 Al11 -100.94(12) 3_676 3_676
Al9 Al10 O27 Al11 -142.78(10) . 3_676
Al8 Al10 O27 Al11 -101.86(14) . 3_676
O35 Al10 O30 Al9 176.81(15) . .
O32 Al10 O30 Al9 -82.99(16) . .
O29 Al10 O30 Al9 48.9(6) 3_676 .
O25 Al10 O30 Al9 9.72(14) 3_676 .
O27 Al10 O30 Al9 86.32(15) . .
Al11 Al10 O30 Al9 85.06(17) 3_676 .
Al8 Al10 O30 Al9 48.78(12) . .
O35 Al10 O32 Al14 122.6(2) . .
O30 Al10 O32 Al14 23.7(2) . .
O29 Al10 O32 Al14 -144.2(2) 3_676 .
O25 Al10 O32 Al14 -54.1(2) 3_676 .
O27 Al10 O32 Al14 -65.7(8) . .
Al9 Al10 O32 Al14 -11.9(2) . .
Al11 Al10 O32 Al14 -143.13(16) 3_676 .
Al8 Al10 O32 Al14 -55.2(3) . .
O32 Al10 O35 Al13 122.0(2) . .
O30 Al10 O35 Al13 -145.5(2) . .
O29 Al10 O35 Al13 21.8(3) 3_676 .
O25 Al10 O35 Al13 -72.4(7) 3_676 .
O27 Al10 O35 Al13 -56.4(3) . .
Al9 Al10 O35 Al13 -142.93(18) . .
Al11 Al10 O35 Al13 -14.8(2) 3_676 .
Al8 Al10 O35 Al13 -60.1(3) . .
O36 Al11 O33 Al12 118.3(2) . .
O28 Al11 O33 Al12 19.3(2) . .
O29 Al11 O33 Al12 -148.5(2) . .
O27 Al11 O33 Al12 -72.0(7) 3_676 .
O26 Al11 O33 Al12 -58.2(2) . .
Al9 Al11 O33 Al12 -16.7(2) . .
Al10 Al11 O33 Al12 -145.67(17) 3_676 .
Al8 Al11 O33 Al12 -60.7(3) . .
O33 Al11 O36 Al13 122.9(2) . 3_676
O28 Al11 O36 Al13 -144.7(2) . 3_676
O29 Al11 O36 Al13 23.7(2) . 3_676
O27 Al11 O36 Al13 -54.8(2) 3_676 3_676
O26 Al11 O36 Al13 -73.4(7) . 3_676
Al9 Al11 O36 Al13 -142.34(17) . 3_676
Al10 Al11 O36 Al13 -12.8(2) 3_676 3_676
Al8 Al11 O36 Al13 -58.1(3) . 3_676
O36 Al11 O29 Al10 -81.69(15) . 3_676
O33 Al11 O29 Al10 176.76(14) . 3_676
O28 Al11 O29 Al10 50.0(6) . 3_676
O27 Al11 O29 Al10 9.55(13) 3_676 3_676
O26 Al11 O29 Al10 85.68(14) . 3_676
Al9 Al11 O29 Al10 85.11(16) . 3_676
Al8 Al11 O29 Al10 48.01(11) . 3_676
O36 Al11 O28 Al9 177.16(14) . .
O33 Al11 O28 Al9 -81.43(16) . .
O29 Al11 O28 Al9 46.2(6) . .
O27 Al11 O28 Al9 85.68(15) 3_676 .
O26 Al11 O28 Al9 9.51(13) . .
Al10 Al11 O28 Al9 84.46(16) 3_676 .
Al8 Al11 O28 Al9 48.20(12) . .
O36 Al11 O26 Al8 19.2(7) . .
O33 Al11 O26 Al8 -176.84(13) . .
O28 Al11 O26 Al8 92.78(13) . .
O29 Al11 O26 Al8 -78.12(13) . .
O27 Al11 O26 Al8 0.02(11) 3_676 .
Al9 Al11 O26 Al8 101.24(14) . .
Al10 Al11 O26 Al8 -41.29(10) 3_676 .
O36 Al11 O26 Al9 -82.1(6) . .
O33 Al11 O26 Al9 81.92(13) . .
O28 Al11 O26 Al9 -8.47(12) . .
O29 Al11 O26 Al9 -179.37(13) . .
O27 Al11 O26 Al9 -101.22(12) 3_676 .
Al10 Al11 O26 Al9 -142.53(10) 3_676 .
Al8 Al11 O26 Al9 -101.24(14) . .
O34 Al12 O33 Al11 27.8(3) . .
O46 Al12 O33 Al11 -64.7(3) . .
O40 Al12 O33 Al11 143.8(16) . .
O39 Al12 O33 Al11 -149.8(2) . .
O45 Al12 O33 Al11 122.7(2) . .
O33 Al12 O34 Al9 -30.6(2) . .
O46 Al12 O34 Al9 65.1(2) . .
O40 Al12 O34 Al9 154.1(2) . .
O39 Al12 O34 Al9 125.4(15) . .
O45 Al12 O34 Al9 -119.6(2) . .
O36 Al13 O35 Al10 21.3(3) 3_676 .
O42 Al13 O35 Al10 174.1(16) . .
O48 Al13 O35 Al10 -72.3(3) . .
O47 Al13 O35 Al10 113.1(3) . .
O41 Al13 O35 Al10 -159.0(3) . .
O31 Al14 O32 Al10 22.5(2) . .
O44 Al14 O32 Al10 -71.8(2) . .
O43 Al14 O32 Al10 116.4(2) . .
O38 Al14 O32 Al10 -157.3(2) . .
O37 Al14 O32 Al10 145.2(18) . .
O32 Al14 O31 Al9 -29.3(2) . .
O44 Al14 O31 Al9 65.4(2) . .
O43 Al14 O31 Al9 -118.6(2) . .
O38 Al14 O31 Al9 149.2(11) . .
O37 Al14 O31 Al9 154.5(2) . .

loop_
_cod_changelog_entry_id
_cod_changelog_entry_author
_cod_changelog_entry_date
_cod_changelog_entry_text
1 'Vaitkus, Antanas' 2022-09-17T02:02:22+03:00
;
 Corrected multiple data names in which the 'll' substring was incorrectly
 replaced with the 'o24' substring, e.g. '_refine_ls_r_factor_ao27' instead
 of '_refine_ls_r_factor_all'.
;
